data_4107774
loop_
_publ_author_name
'Ying Yu'
'Azwana R. Sadique'
'Jeremy M. Smith'
'Thomas R. Dugan'
'Ryan E. Cowley'
'William W. Brennessel'
'Christine J. Flaschenriem'
'Eckhard Bill'
'Thomas R. Cundari'
'Patrick L. Holland'

_publ_section_title
;
 The Reactivity Patterns of Low-Coordinate Iron-Hydride Complexes
;
_journal_name_full 'Journal of the American Chemical Society'
_journal_page_first 6624
_journal_page_last 6638
_journal_paper_doi 10.1021/ja710669w
_journal_volume 130
_journal_year 2008
_chemical_absolute_configuration ad
_chemical_formula_moiety 'C63 H93 Fe2 N5, C5 H12'
_chemical_formula_sum 'C68 H105 Fe2 N5'
_chemical_formula_weight 1104.27
_chemical_name_common holyy24
_chemical_name_systematic
;
 ?
;
_space_group_IT_number 19
_symmetry_cell_setting orthorhombic
_symmetry_space_group_name_Hall 'P 2ac 2ab'
_symmetry_space_group_name_H-M 'P 21 21 21'
_atom_sites_solution_hydrogens geom
_atom_sites_solution_primary direct
_atom_sites_solution_secondary difmap
_audit_creation_method SHELXL-97
_cell_angle_alpha 90.00
_cell_angle_beta 90.00
_cell_angle_gamma 90.00
_cell_formula_units_Z 8
_cell_length_a 14.764(2)
_cell_length_b 21.904(3)
_cell_length_c 39.736(6)
_cell_measurement_reflns_used 3839
_cell_measurement_temperature 100.0(1)
_cell_measurement_theta_max 25.56
_cell_measurement_theta_min 2.27
_cell_volume 12850(3)
_computing_cell_refinement 'SAINT (Bruker, 2003)'
_computing_data_collection 'APEX2 (Bruker, 2004)'
_computing_data_reduction 'SAINT (Bruker, 2003)'
_computing_molecular_graphics 'SHELXTL (Bruker, 2000)'
_computing_publication_material 'SHELXTL (Bruker, 2000)'
_computing_structure_refinement 'SHELXL-97 (Sheldrick, 1997)'
_computing_structure_solution 'SIR97 (Altomare et al., 1999)'
_diffrn_ambient_temperature 100.0(1)
_diffrn_measured_fraction_theta_full 1.000
_diffrn_measured_fraction_theta_max 1.000
_diffrn_measurement_device_type 'Bruker SMART APEX II CCD Platform'
_diffrn_measurement_method 'area detector, \w scans per \f'
_diffrn_radiation_monochromator graphite
_diffrn_radiation_source 'fine-focus sealed tube'
_diffrn_radiation_type MoK\a
_diffrn_radiation_wavelength 0.71073
_diffrn_reflns_av_R_equivalents 0.1136
_diffrn_reflns_av_sigmaI/netI 0.0943
_diffrn_reflns_limit_h_max 19
_diffrn_reflns_limit_h_min -19
_diffrn_reflns_limit_k_max 28
_diffrn_reflns_limit_k_min -28
_diffrn_reflns_limit_l_max 51
_diffrn_reflns_limit_l_min -51
_diffrn_reflns_number 147016
_diffrn_reflns_theta_full 27.48
_diffrn_reflns_theta_max 27.48
_diffrn_reflns_theta_min 1.66
_exptl_absorpt_coefficient_mu 0.493
_exptl_absorpt_correction_T_max 0.9710
_exptl_absorpt_correction_T_min 0.8908
_exptl_absorpt_correction_type multi-scan
_exptl_absorpt_process_details 'SADABS (Blessing, 1995)'
_exptl_crystal_colour yellow-orange
_exptl_crystal_density_diffrn 1.142
_exptl_crystal_description plate
_exptl_crystal_F_000 4800
_exptl_crystal_size_max 0.24
_exptl_crystal_size_mid 0.20
_exptl_crystal_size_min 0.06
_refine_diff_density_max 0.454
_refine_diff_density_min -0.361
_refine_diff_density_rms 0.066
_refine_ls_abs_structure_details 'Flack H D (1983), 13582 Friedel pairs, Acta Cryst. A39, 876-881'
_refine_ls_abs_structure_Flack 0.006(9)
_refine_ls_extinction_method none
_refine_ls_goodness_of_fit_ref 1.034
_refine_ls_hydrogen_treatment mixed
_refine_ls_matrix_type full
_refine_ls_number_parameters 1412
_refine_ls_number_reflns 29469
_refine_ls_number_restraints 30
_refine_ls_restrained_S_all 1.038
_refine_ls_R_factor_all 0.0941
_refine_ls_R_factor_gt 0.0533
_refine_ls_shift/su_max 0.001
_refine_ls_shift/su_mean 0.000
_refine_ls_structure_factor_coef Fsqd
_refine_ls_weighting_details 'calc w=1/[\s^2^(Fo^2^)+(0.0418P)^2^+0.6391P] where P=(Fo^2^+2Fc^2^)/3'
_refine_ls_weighting_scheme calc
_refine_ls_wR_factor_gt 0.0927
_refine_ls_wR_factor_ref 0.1048
_reflns_number_gt 21103
_reflns_number_total 29469
_reflns_threshold_expression >2sigma(I)
_cod_data_source_file ja710669w-file004_03.cif
_cod_data_source_block 4a
_cod_original_cell_volume 12851(3)
_cod_database_code 4107774

loop_
_symmetry_equiv_pos_as_xyz
'x, y, z'
'-x+1/2, -y, z+1/2'
'-x, y+1/2, -z+1/2'
'x+1/2, -y+1/2, -z'

loop_
_atom_site_label
_atom_site_type_symbol
_atom_site_fract_x
_atom_site_fract_y
_atom_site_fract_z
_atom_site_U_iso_or_equiv
_atom_site_adp_type
_atom_site_occupancy
_atom_site_symmetry_multiplicity
_atom_site_calc_flag
_atom_site_refinement_flags
_atom_site_disorder_assembly
_atom_site_disorder_group
Fe1 Fe 0.28433(3) 0.513573(19) 0.487756(12) 0.01613(10) Uani 1 1 d . . .
Fe2 Fe 0.46370(3) 0.475921(19) 0.493039(12) 0.01566(10) Uani 1 1 d . . .
H1 H 0.383(2) 0.5021(14) 0.4674(8) 0.025(10) Uiso 1 1 d . . .
N1 N 0.52355(17) 0.39277(11) 0.50005(7) 0.0174(6) Uani 1 1 d . . .
N2 N 0.57409(17) 0.50747(11) 0.46834(7) 0.0165(6) Uani 1 1 d . . .
N3 N 0.22514(17) 0.59673(11) 0.49479(6) 0.0159(6) Uani 1 1 d . . .
N4 N 0.20133(18) 0.49470(11) 0.44833(7) 0.0176(6) Uani 1 1 d . . .
N5 N 0.35862(18) 0.47944(12) 0.52539(7) 0.0195(6) Uani 1 1 d . . .
C15 C 0.3530(2) 0.46246(15) 0.55557(9) 0.0235(8) Uani 1 1 d . . .
H15A H 0.4087 0.4513 0.5658 0.028 Uiso 1 1 calc R . .
C25 C 0.2707(2) 0.45722(16) 0.57774(9) 0.0270(9) Uani 1 1 d . . .
C35 C 0.2763(3) 0.51115(18) 0.60214(10) 0.0412(10) Uani 1 1 d . . .
H35A H 0.2714 0.5495 0.5895 0.062 Uiso 1 1 calc R . .
H35B H 0.3345 0.5100 0.6140 0.062 Uiso 1 1 calc R . .
H35C H 0.2268 0.5085 0.6185 0.062 Uiso 1 1 calc R . .
C45 C 0.2751(3) 0.39721(17) 0.59760(10) 0.0391(10) Uani 1 1 d . . .
H45A H 0.2692 0.3627 0.5821 0.059 Uiso 1 1 calc R . .
H45B H 0.2256 0.3961 0.6140 0.059 Uiso 1 1 calc R . .
H45C H 0.3333 0.3946 0.6094 0.059 Uiso 1 1 calc R . .
C55 C 0.1836(3) 0.45980(19) 0.55717(11) 0.0429(12) Uani 1 1 d . . .
H55A H 0.1808 0.4986 0.5449 0.064 Uiso 1 1 calc R . .
H55B H 0.1313 0.4566 0.5723 0.064 Uiso 1 1 calc R . .
H55C H 0.1827 0.4259 0.5411 0.064 Uiso 1 1 calc R . .
C11 C 0.6212(3) 0.30659(16) 0.48391(11) 0.0428(11) Uani 1 1 d . . .
H11A H 0.6596 0.3041 0.5040 0.064 Uiso 1 1 calc R . .
H11B H 0.6565 0.2950 0.4640 0.064 Uiso 1 1 calc R . .
H11C H 0.5696 0.2788 0.4864 0.064 Uiso 1 1 calc R . .
C21 C 0.5868(2) 0.37176(15) 0.47975(9) 0.0234(8) Uani 1 1 d . . .
C31 C 0.6270(2) 0.40648(15) 0.45421(9) 0.0242(8) Uani 1 1 d . . .
H31A H 0.6591 0.3842 0.4375 0.029 Uiso 1 1 calc R . .
C41 C 0.6258(2) 0.46985(15) 0.45035(8) 0.0200(7) Uani 1 1 d . . .
C51 C 0.6929(2) 0.49476(16) 0.42484(10) 0.0307(9) Uani 1 1 d . . .
H51A H 0.7315 0.5254 0.4356 0.046 Uiso 1 1 calc R . .
H51B H 0.6599 0.5136 0.4061 0.046 Uiso 1 1 calc R . .
H51C H 0.7306 0.4614 0.4163 0.046 Uiso 1 1 calc R . .
C12 C 0.4993(2) 0.35563(14) 0.52855(9) 0.0208(8) Uani 1 1 d . A .
C22 C 0.5485(2) 0.36102(15) 0.55855(9) 0.0214(8) Uani 1 1 d . . .
C32 C 0.5219(2) 0.32590(15) 0.58616(9) 0.0261(8) Uani 1 1 d . . .
H32A H 0.5536 0.3300 0.6069 0.031 Uiso 1 1 calc R . .
C42 C 0.4504(2) 0.28528(15) 0.58395(10) 0.0277(9) Uani 1 1 d . . .
H42A H 0.4338 0.2613 0.6029 0.033 Uiso 1 1 calc R . .
C52 C 0.4036(2) 0.27988(16) 0.55427(10) 0.0271(9) Uani 1 1 d . A .
H52A H 0.3555 0.2512 0.5528 0.033 Uiso 1 1 calc R . .
C62 C 0.4247(2) 0.31544(14) 0.52622(9) 0.0220(8) Uani 1 1 d . . .
C72 C 0.6293(2) 0.40443(16) 0.56203(9) 0.0265(8) Uani 1 1 d . . .
H72A H 0.6421 0.4223 0.5394 0.032 Uiso 1 1 calc R . .
C82 C 0.6065(3) 0.45711(16) 0.58616(10) 0.0328(9) Uani 1 1 d . . .
H82A H 0.5565 0.4812 0.5768 0.049 Uiso 1 1 calc R . .
H82B H 0.6598 0.4833 0.5890 0.049 Uiso 1 1 calc R . .
H82C H 0.5886 0.4404 0.6081 0.049 Uiso 1 1 calc R . .
C92 C 0.7142(3) 0.37166(18) 0.57382(11) 0.0401(10) Uani 1 1 d . . .
H92A H 0.7269 0.3373 0.5588 0.060 Uiso 1 1 calc R . .
H92B H 0.7049 0.3564 0.5968 0.060 Uiso 1 1 calc R . .
H92C H 0.7654 0.4001 0.5735 0.060 Uiso 1 1 calc R . .
C102 C 0.3683(3) 0.31112(15) 0.49437(10) 0.0307(9) Uani 0.785(6) 1 d PD A 1
H10A H 0.3934 0.3400 0.4773 0.037 Uiso 0.785(6) 1 calc PR A 1
C112 C 0.2709(3) 0.3289(2) 0.50201(15) 0.0385(14) Uani 0.785(6) 1 d PD A 1
H11D H 0.2684 0.3722 0.5082 0.058 Uiso 0.785(6) 1 calc PR A 1
H11E H 0.2481 0.3041 0.5207 0.058 Uiso 0.785(6) 1 calc PR A 1
H11F H 0.2334 0.3220 0.4820 0.058 Uiso 0.785(6) 1 calc PR A 1
C122 C 0.3689(4) 0.2453(2) 0.47942(14) 0.0421(15) Uani 0.785(6) 1 d PD A 1
H12A H 0.3292 0.2438 0.4597 0.063 Uiso 0.785(6) 1 calc PR A 1
H12B H 0.3470 0.2164 0.4964 0.063 Uiso 0.785(6) 1 calc PR A 1
H12C H 0.4307 0.2344 0.4728 0.063 Uiso 0.785(6) 1 calc PR A 1
C10' C 0.3683(3) 0.31112(15) 0.49437(10) 0.0307(9) Uani 0.215(6) 1 d PD A 5
H10C H 0.3695 0.3540 0.4858 0.037 Uiso 0.215(6) 1 calc PR A 5
C11' C 0.2714(10) 0.2998(9) 0.4989(6) 0.0385(14) Uani 0.215(6) 1 d PD A 5
H11J H 0.2496 0.3223 0.5186 0.058 Uiso 0.215(6) 1 calc PR A 5
H11K H 0.2611 0.2560 0.5022 0.058 Uiso 0.215(6) 1 calc PR A 5
H11L H 0.2385 0.3136 0.4788 0.058 Uiso 0.215(6) 1 calc PR A 5
C12' C 0.4136(13) 0.2757(9) 0.4659(5) 0.0421(15) Uani 0.215(6) 1 d PD A 5
H12G H 0.4731 0.2935 0.4612 0.063 Uiso 0.215(6) 1 calc PR A 5
H12H H 0.3758 0.2779 0.4457 0.063 Uiso 0.215(6) 1 calc PR A 5
H12I H 0.4209 0.2329 0.4727 0.063 Uiso 0.215(6) 1 calc PR A 5
C13 C 0.5956(2) 0.57183(15) 0.46562(9) 0.0193(8) Uani 1 1 d . . .
C23 C 0.5595(2) 0.60776(15) 0.43912(9) 0.0192(8) Uani 1 1 d . . .
C33 C 0.5888(2) 0.66833(16) 0.43668(10) 0.0273(9) Uani 1 1 d . . .
H33A H 0.5650 0.6933 0.4193 0.033 Uiso 1 1 calc R . .
C43 C 0.6504(3) 0.69267(16) 0.45852(9) 0.0278(9) Uani 1 1 d . . .
H43A H 0.6707 0.7335 0.4556 0.033 Uiso 1 1 calc R . .
C53 C 0.6829(2) 0.65794(15) 0.48480(9) 0.0255(8) Uani 1 1 d . . .
H53A H 0.7248 0.6755 0.5002 0.031 Uiso 1 1 calc R . .
C63 C 0.6555(2) 0.59741(14) 0.48920(9) 0.0205(7) Uani 1 1 d . . .
C73 C 0.4916(2) 0.58358(16) 0.41401(9) 0.0249(8) Uani 1 1 d . . .
H73A H 0.4823 0.5392 0.4187 0.030 Uiso 1 1 calc R . .
C83 C 0.4002(2) 0.61591(16) 0.41798(10) 0.0329(9) Uani 1 1 d . . .
H83A H 0.3755 0.6074 0.4404 0.049 Uiso 1 1 calc R . .
H83B H 0.3580 0.6010 0.4008 0.049 Uiso 1 1 calc R . .
H83C H 0.4086 0.6600 0.4153 0.049 Uiso 1 1 calc R . .
C93 C 0.5242(3) 0.59026(19) 0.37723(9) 0.0399(10) Uani 1 1 d . . .
H93A H 0.5824 0.5693 0.3745 0.060 Uiso 1 1 calc R . .
H93B H 0.5316 0.6336 0.3718 0.060 Uiso 1 1 calc R . .
H93C H 0.4794 0.5721 0.3620 0.060 Uiso 1 1 calc R . .
C103 C 0.6897(2) 0.56088(15) 0.51905(9) 0.0234(8) Uani 1 1 d . . .
H10B H 0.6388 0.5341 0.5267 0.028 Uiso 1 1 calc R . .
C113 C 0.7179(3) 0.60005(17) 0.54908(9) 0.0314(9) Uani 1 1 d . . .
H11G H 0.6700 0.6297 0.5541 0.047 Uiso 1 1 calc R . .
H11H H 0.7741 0.6218 0.5437 0.047 Uiso 1 1 calc R . .
H11I H 0.7277 0.5738 0.5687 0.047 Uiso 1 1 calc R . .
C123 C 0.7691(2) 0.51903(17) 0.50971(10) 0.0325(9) Uani 1 1 d . . .
H12D H 0.7493 0.4896 0.4926 0.049 Uiso 1 1 calc R . .
H12E H 0.7896 0.4971 0.5298 0.049 Uiso 1 1 calc R . .
H12F H 0.8189 0.5437 0.5007 0.049 Uiso 1 1 calc R . .
C211 C 0.1807(3) 0.69692(14) 0.47055(9) 0.0291(9) Uani 1 1 d . . .
H21A H 0.1670 0.7089 0.4938 0.044 Uiso 1 1 calc R . .
H21B H 0.1309 0.7095 0.4558 0.044 Uiso 1 1 calc R . .
H21C H 0.2369 0.7168 0.4633 0.044 Uiso 1 1 calc R . .
C221 C 0.1920(2) 0.62753(14) 0.46867(8) 0.0187(7) Uani 1 1 d . . .
C231 C 0.1686(2) 0.60099(14) 0.43836(8) 0.0203(8) Uani 1 1 d . . .
H23A H 0.1514 0.6286 0.4211 0.024 Uiso 1 1 calc R . .
C241 C 0.1666(2) 0.53878(14) 0.42944(8) 0.0193(7) Uani 1 1 d . . .
C251 C 0.1227(2) 0.52490(16) 0.39590(9) 0.0272(8) Uani 1 1 d . . .
H25A H 0.1037 0.4821 0.3954 0.041 Uiso 1 1 calc R . .
H25B H 0.1663 0.5324 0.3778 0.041 Uiso 1 1 calc R . .
H25C H 0.0698 0.5513 0.3928 0.041 Uiso 1 1 calc R . .
C212 C 0.2223(2) 0.62511(13) 0.52768(8) 0.0170(7) Uani 1 1 d . . .
C222 C 0.1395(2) 0.62630(14) 0.54546(8) 0.0188(7) Uani 1 1 d . . .
C232 C 0.1383(2) 0.65311(15) 0.57715(9) 0.0227(8) Uani 1 1 d . . .
H23B H 0.0833 0.6540 0.5895 0.027 Uiso 1 1 calc R . .
C242 C 0.2153(2) 0.67849(14) 0.59104(9) 0.0223(8) Uani 1 1 d . . .
H24A H 0.2127 0.6974 0.6125 0.027 Uiso 1 1 calc R . .
C252 C 0.2960(2) 0.67622(14) 0.57355(8) 0.0204(7) Uani 1 1 d . . .
H25D H 0.3488 0.6938 0.5832 0.024 Uiso 1 1 calc R . .
C262 C 0.3014(2) 0.64852(14) 0.54184(8) 0.0179(7) Uani 1 1 d . . .
C272 C 0.0530(2) 0.59914(16) 0.53116(9) 0.0232(8) Uani 1 1 d . . .
H27A H 0.0700 0.5703 0.5127 0.028 Uiso 1 1 calc R . .
C282 C -0.0079(3) 0.64806(19) 0.51640(12) 0.0477(12) Uani 1 1 d . . .
H28A H 0.0224 0.6673 0.4972 0.072 Uiso 1 1 calc R . .
H28B H -0.0208 0.6790 0.5336 0.072 Uiso 1 1 calc R . .
H28C H -0.0648 0.6295 0.5089 0.072 Uiso 1 1 calc R . .
C292 C -0.0020(3) 0.56357(18) 0.55735(10) 0.0359(10) Uani 1 1 d . . .
H29A H 0.0386 0.5370 0.5702 0.054 Uiso 1 1 calc R . .
H29B H -0.0478 0.5387 0.5459 0.054 Uiso 1 1 calc R . .
H29C H -0.0319 0.5923 0.5726 0.054 Uiso 1 1 calc R . .
C302 C 0.3918(2) 0.64605(15) 0.52420(9) 0.0221(8) Uani 1 1 d . . .
H30A H 0.3858 0.6170 0.5049 0.027 Uiso 1 1 calc R . .
C312 C 0.4669(2) 0.62188(18) 0.54719(10) 0.0339(9) Uani 1 1 d . . .
H31B H 0.5217 0.6145 0.5339 0.051 Uiso 1 1 calc R . .
H31C H 0.4471 0.5836 0.5576 0.051 Uiso 1 1 calc R . .
H31D H 0.4798 0.6521 0.5648 0.051 Uiso 1 1 calc R . .
C322 C 0.4199(3) 0.70783(17) 0.50980(12) 0.0443(11) Uani 1 1 d . . .
H32B H 0.3759 0.7207 0.4928 0.066 Uiso 1 1 calc R . .
H32C H 0.4800 0.7043 0.4995 0.066 Uiso 1 1 calc R . .
H32D H 0.4219 0.7381 0.5279 0.066 Uiso 1 1 calc R . .
C213 C 0.1879(2) 0.43230(14) 0.43753(9) 0.0221(8) Uani 1 1 d . . .
C223 C 0.2482(2) 0.40556(15) 0.41487(9) 0.0235(8) Uani 1 1 d . . .
C233 C 0.2320(3) 0.34481(15) 0.40511(10) 0.0323(10) Uani 1 1 d . . .
H23C H 0.2729 0.3252 0.3901 0.039 Uiso 1 1 calc R . .
C243 C 0.1580(3) 0.31330(16) 0.41687(11) 0.0369(11) Uani 1 1 d . . .
H24B H 0.1472 0.2727 0.4094 0.044 Uiso 1 1 calc R . .
C253 C 0.0991(3) 0.34019(17) 0.43941(10) 0.0337(10) Uani 1 1 d . . .
H25E H 0.0483 0.3179 0.4474 0.040 Uiso 1 1 calc R . .
C263 C 0.1135(2) 0.40053(16) 0.45071(9) 0.0260(8) Uani 1 1 d . . .
C273 C 0.3290(2) 0.43852(16) 0.39992(9) 0.0241(8) Uani 1 1 d . . .
H27B H 0.3311 0.4804 0.4100 0.029 Uiso 1 1 calc R . .
C283 C 0.4182(2) 0.40682(16) 0.40816(10) 0.0299(9) Uani 1 1 d . . .
H28D H 0.4243 0.4027 0.4326 0.045 Uiso 1 1 calc R . .
H28E H 0.4687 0.4311 0.3994 0.045 Uiso 1 1 calc R . .
H28F H 0.4191 0.3662 0.3978 0.045 Uiso 1 1 calc R . .
C293 C 0.3201(3) 0.44565(19) 0.36150(10) 0.0388(10) Uani 1 1 d . . .
H29D H 0.2628 0.4660 0.3562 0.058 Uiso 1 1 calc R . .
H29E H 0.3214 0.4053 0.3509 0.058 Uiso 1 1 calc R . .
H29F H 0.3706 0.4702 0.3530 0.058 Uiso 1 1 calc R . .
C303 C 0.0499(3) 0.42885(18) 0.47556(10) 0.0334(9) Uani 1 1 d . . .
H30B H 0.0847 0.4614 0.4876 0.040 Uiso 1 1 calc R . .
C313 C 0.0152(3) 0.3851(2) 0.50225(11) 0.0535(13) Uani 1 1 d . . .
H31E H -0.0163 0.4081 0.5199 0.080 Uiso 1 1 calc R . .
H31F H 0.0663 0.3629 0.5122 0.080 Uiso 1 1 calc R . .
H31G H -0.0268 0.3559 0.4919 0.080 Uiso 1 1 calc R . .
C323 C -0.0298(3) 0.4601(2) 0.45850(12) 0.0631(15) Uani 1 1 d . . .
H32E H -0.0075 0.4920 0.4434 0.095 Uiso 1 1 calc R . .
H32F H -0.0692 0.4784 0.4756 0.095 Uiso 1 1 calc R . .
H32G H -0.0643 0.4300 0.4455 0.095 Uiso 1 1 calc R . .
Fe3 Fe 0.86031(3) 0.36232(2) 0.251616(12) 0.01664(10) Uani 1 1 d . . .
Fe4 Fe 0.70533(3) 0.37352(2) 0.212644(11) 0.01605(10) Uani 1 1 d . . .
H2 H 0.810(2) 0.3522(15) 0.2119(9) 0.038(10) Uiso 1 1 d . . .
N411 N 0.89335(18) 0.30427(12) 0.28987(7) 0.0194(6) Uani 1 1 d . . .
N421 N 0.99240(18) 0.37232(13) 0.23824(7) 0.0209(6) Uani 1 1 d . . .
N611 N 0.65331(18) 0.44311(11) 0.18452(7) 0.0167(6) Uani 1 1 d . . .
N621 N 0.66313(18) 0.31036(11) 0.17829(7) 0.0178(6) Uani 1 1 d . . .
N16 N 0.73489(18) 0.39430(12) 0.26018(7) 0.0195(6) Uani 1 1 d . . .
C16 C 0.7027(2) 0.41677(14) 0.28703(9) 0.0214(7) Uani 1 1 d . . .
H16A H 0.7457 0.4309 0.3030 0.026 Uiso 1 1 calc R . .
C26 C 0.6044(2) 0.42385(15) 0.29682(9) 0.0233(8) Uani 1 1 d . . .
C36 C 0.5942(3) 0.39788(19) 0.33285(9) 0.0366(10) Uani 1 1 d . . .
H36A H 0.5326 0.4057 0.3410 0.055 Uiso 1 1 calc R . .
H36B H 0.6380 0.4177 0.3478 0.055 Uiso 1 1 calc R . .
H36C H 0.6054 0.3538 0.3325 0.055 Uiso 1 1 calc R . .
C46 C 0.5418(2) 0.39074(17) 0.27312(10) 0.0323(9) Uani 1 1 d . . .
H46A H 0.5489 0.4072 0.2504 0.048 Uiso 1 1 calc R . .
H46B H 0.4790 0.3963 0.2805 0.048 Uiso 1 1 calc R . .
H46C H 0.5566 0.3471 0.2731 0.048 Uiso 1 1 calc R . .
C56 C 0.5833(3) 0.49239(17) 0.29733(10) 0.0380(10) Uani 1 1 d . . .
H56A H 0.5914 0.5093 0.2747 0.057 Uiso 1 1 calc R . .
H56B H 0.6245 0.5130 0.3130 0.057 Uiso 1 1 calc R . .
H56C H 0.5206 0.4987 0.3046 0.057 Uiso 1 1 calc R . .
C411 C 0.9844(2) 0.22186(17) 0.31543(9) 0.0303(9) Uani 1 1 d . . .
H41A H 0.9353 0.1918 0.3142 0.045 Uiso 1 1 calc R . .
H41B H 0.9853 0.2403 0.3379 0.045 Uiso 1 1 calc R . .
H41C H 1.0424 0.2016 0.3111 0.045 Uiso 1 1 calc R . .
C421 C 0.9691(2) 0.27126(14) 0.28918(8) 0.0204(7) Uani 1 1 d . . .
C431 C 1.0392(2) 0.28060(16) 0.26650(9) 0.0262(8) Uani 1 1 d . . .
H43B H 1.0835 0.2492 0.2657 0.031 Uiso 1 1 calc R . .
C441 C 1.0542(2) 0.33008(17) 0.24443(9) 0.0273(8) Uani 1 1 d . . .
C451 C 1.1489(3) 0.3339(2) 0.23028(11) 0.0459(12) Uani 1 1 d . . .
H45D H 1.1496 0.3623 0.2112 0.069 Uiso 1 1 calc R . .
H45E H 1.1681 0.2933 0.2227 0.069 Uiso 1 1 calc R . .
H45F H 1.1904 0.3485 0.2478 0.069 Uiso 1 1 calc R . .
C412 C 0.8385(2) 0.29997(14) 0.31983(8) 0.0182(7) Uani 1 1 d . . .
C422 C 0.8510(2) 0.34449(14) 0.34523(8) 0.0200(7) Uani 1 1 d . . .
C432 C 0.8026(2) 0.33829(15) 0.37495(9) 0.0230(8) Uani 1 1 d . . .
H43C H 0.8114 0.3670 0.3925 0.028 Uiso 1 1 calc R . .
C442 C 0.7412(2) 0.29067(16) 0.37946(9) 0.0261(8) Uani 1 1 d . . .
H44A H 0.7090 0.2867 0.4001 0.031 Uiso 1 1 calc R . .
C452 C 0.7277(2) 0.24956(15) 0.35388(9) 0.0227(8) Uani 1 1 d . . .
H45G H 0.6851 0.2175 0.3569 0.027 Uiso 1 1 calc R . .
C462 C 0.7743(2) 0.25354(14) 0.32381(8) 0.0183(7) Uani 1 1 d . . .
C472 C 0.9159(2) 0.39720(16) 0.34039(9) 0.0244(8) Uani 1 1 d . . .
H47A H 0.9154 0.4079 0.3159 0.029 Uiso 1 1 calc R . .
C482 C 0.8881(3) 0.45457(16) 0.35985(9) 0.0306(9) Uani 1 1 d . . .
H48A H 0.8236 0.4628 0.3561 0.046 Uiso 1 1 calc R . .
H48B H 0.9240 0.4894 0.3520 0.046 Uiso 1 1 calc R . .
H48C H 0.8989 0.4482 0.3839 0.046 Uiso 1 1 calc R . .
C492 C 1.0133(2) 0.38025(18) 0.34965(10) 0.0346(10) Uani 1 1 d . . .
H49A H 1.0330 0.3455 0.3359 0.052 Uiso 1 1 calc R . .
H49B H 1.0163 0.3692 0.3735 0.052 Uiso 1 1 calc R . .
H49C H 1.0532 0.4152 0.3454 0.052 Uiso 1 1 calc R . .
C502 C 0.7531(2) 0.20899(14) 0.29535(9) 0.0218(8) Uani 1 1 d . . .
H50A H 0.8046 0.2102 0.2790 0.026 Uiso 1 1 calc R . .
C512 C 0.6677(3) 0.23012(16) 0.27689(9) 0.0304(9) Uani 1 1 d . . .
H51D H 0.6767 0.2718 0.2685 0.046 Uiso 1 1 calc R . .
H51E H 0.6161 0.2294 0.2924 0.046 Uiso 1 1 calc R . .
H51F H 0.6557 0.2027 0.2579 0.046 Uiso 1 1 calc R . .
C522 C 0.7417(2) 0.14310(15) 0.30718(9) 0.0295(9) Uani 1 1 d . . .
H52B H 0.7945 0.1311 0.3206 0.044 Uiso 1 1 calc R . .
H52C H 0.7363 0.1162 0.2876 0.044 Uiso 1 1 calc R . .
H52D H 0.6869 0.1398 0.3210 0.044 Uiso 1 1 calc R . .
C413 C 1.0189(2) 0.42474(16) 0.21893(9) 0.0228(8) Uani 1 1 d . . .
C423 C 1.0039(2) 0.42538(16) 0.18369(9) 0.0232(8) Uani 1 1 d . . .
C433 C 1.0257(3) 0.47817(17) 0.16608(9) 0.0310(9) Uani 1 1 d . . .
H43D H 1.0151 0.4795 0.1425 0.037 Uiso 1 1 calc R . .
C443 C 1.0623(3) 0.52867(19) 0.18169(10) 0.0389(10) Uani 1 1 d . . .
H44B H 1.0761 0.5643 0.1691 0.047 Uiso 1 1 calc R . .
C453 C 1.0786(3) 0.52686(19) 0.21598(10) 0.0385(10) Uani 1 1 d . . .
H45H H 1.1047 0.5614 0.2267 0.046 Uiso 1 1 calc R . .
C463 C 1.0574(2) 0.47559(18) 0.23493(9) 0.0298(9) Uani 1 1 d . . .
C473 C 0.9708(2) 0.36966(16) 0.16470(8) 0.0240(8) Uani 1 1 d . . .
H47B H 0.9464 0.3398 0.1815 0.029 Uiso 1 1 calc R . .
C483 C 1.0493(3) 0.33897(19) 0.14579(10) 0.0402(10) Uani 1 1 d . . .
H48D H 1.0950 0.3252 0.1620 0.060 Uiso 1 1 calc R . .
H48E H 1.0766 0.3683 0.1302 0.060 Uiso 1 1 calc R . .
H48F H 1.0263 0.3038 0.1331 0.060 Uiso 1 1 calc R . .
C493 C 0.8951(2) 0.38523(17) 0.13997(10) 0.0306(9) Uani 1 1 d . . .
H49D H 0.8451 0.4048 0.1521 0.046 Uiso 1 1 calc R . .
H49E H 0.8734 0.3477 0.1292 0.046 Uiso 1 1 calc R . .
H49F H 0.9183 0.4132 0.1227 0.046 Uiso 1 1 calc R . .
C503 C 1.0799(3) 0.4752(2) 0.27241(10) 0.0392(10) Uani 1 1 d . . .
H50B H 1.0613 0.4349 0.2820 0.047 Uiso 1 1 calc R . .
C513 C 1.0295(3) 0.5256(2) 0.29143(10) 0.0498(12) Uani 1 1 d . . .
H51G H 0.9643 0.5174 0.2908 0.075 Uiso 1 1 calc R . .
H51H H 1.0418 0.5651 0.2808 0.075 Uiso 1 1 calc R . .
H51I H 1.0502 0.5266 0.3149 0.075 Uiso 1 1 calc R . .
C523 C 1.1820(3) 0.4830(3) 0.27767(12) 0.0705(17) Uani 1 1 d . . .
H52E H 1.1959 0.4805 0.3018 0.106 Uiso 1 1 calc R . .
H52F H 1.2011 0.5228 0.2690 0.106 Uiso 1 1 calc R . .
H52G H 1.2144 0.4506 0.2657 0.106 Uiso 1 1 calc R . .
C611 C 0.6492(3) 0.49702(15) 0.12982(9) 0.0272(8) Uani 1 1 d . . .
H61A H 0.6038 0.5248 0.1393 0.041 Uiso 1 1 calc R . .
H61B H 0.6323 0.4865 0.1067 0.041 Uiso 1 1 calc R . .
H61C H 0.7085 0.5171 0.1298 0.041 Uiso 1 1 calc R . .
C621 C 0.6537(2) 0.43931(14) 0.15093(9) 0.0186(7) Uani 1 1 d . . .
C631 C 0.6610(2) 0.38447(14) 0.13336(9) 0.0198(8) Uani 1 1 d . . .
H63A H 0.6692 0.3881 0.1097 0.024 Uiso 1 1 calc R . .
C641 C 0.6578(2) 0.32467(15) 0.14582(9) 0.0198(7) Uani 1 1 d . . .
C651 C 0.6474(3) 0.27570(16) 0.11915(9) 0.0306(9) Uani 1 1 d . . .
H65A H 0.6156 0.2405 0.1287 0.046 Uiso 1 1 calc R . .
H65B H 0.7074 0.2630 0.1113 0.046 Uiso 1 1 calc R . .
H65C H 0.6125 0.2920 0.1002 0.046 Uiso 1 1 calc R . .
C612 C 0.6204(2) 0.49969(14) 0.19851(8) 0.0184(7) Uani 1 1 d . . .
C622 C 0.5256(2) 0.50646(15) 0.20175(8) 0.0225(8) Uani 1 1 d . . .
C632 C 0.4934(3) 0.56264(16) 0.21364(9) 0.0309(9) Uani 1 1 d . . .
H63B H 0.4300 0.5686 0.2160 0.037 Uiso 1 1 calc R . .
C642 C 0.5512(3) 0.60903(16) 0.22189(9) 0.0347(10) Uani 1 1 d . . .
H64A H 0.5273 0.6470 0.2293 0.042 Uiso 1 1 calc R . .
C652 C 0.6432(3) 0.60151(16) 0.21961(9) 0.0318(9) Uani 1 1 d . . .
H65D H 0.6825 0.6337 0.2262 0.038 Uiso 1 1 calc R . .
C662 C 0.6796(2) 0.54632(15) 0.20759(9) 0.0245(8) Uani 1 1 d . . .
C672 C 0.4597(3) 0.45682(17) 0.19219(9) 0.0298(9) Uani 1 1 d . . .
H67A H 0.4917 0.4168 0.1947 0.036 Uiso 1 1 calc R . .
C682 C 0.4290(3) 0.4622(2) 0.15564(11) 0.0450(12) Uani 1 1 d . . .
H68A H 0.4809 0.4556 0.1407 0.068 Uiso 1 1 calc R . .
H68B H 0.4040 0.5030 0.1517 0.068 Uiso 1 1 calc R . .
H68C H 0.3825 0.4314 0.1510 0.068 Uiso 1 1 calc R . .
C692 C 0.3750(3) 0.4548(2) 0.21458(11) 0.0436(11) Uani 1 1 d . . .
H69A H 0.3932 0.4556 0.2383 0.065 Uiso 1 1 calc R . .
H69B H 0.3410 0.4173 0.2100 0.065 Uiso 1 1 calc R . .
H69C H 0.3367 0.4903 0.2097 0.065 Uiso 1 1 calc R . .
C702 C 0.7809(3) 0.54084(16) 0.20410(9) 0.0292(9) Uani 1 1 d . . .
H70A H 0.7944 0.5001 0.1939 0.035 Uiso 1 1 calc R . .
C712 C 0.8291(3) 0.54418(18) 0.23813(10) 0.0400(11) Uani 1 1 d . . .
H71A H 0.8051 0.5125 0.2531 0.060 Uiso 1 1 calc R . .
H71B H 0.8188 0.5844 0.2482 0.060 Uiso 1 1 calc R . .
H71C H 0.8942 0.5378 0.2349 0.060 Uiso 1 1 calc R . .
C722 C 0.8200(3) 0.59028(19) 0.18049(10) 0.0420(11) Uani 1 1 d . . .
H72B H 0.7882 0.5890 0.1589 0.063 Uiso 1 1 calc R . .
H72C H 0.8847 0.5826 0.1769 0.063 Uiso 1 1 calc R . .
H72D H 0.8120 0.6306 0.1908 0.063 Uiso 1 1 calc R . .
C613 C 0.6485(2) 0.24697(14) 0.18726(8) 0.0195(7) Uani 1 1 d . . .
C623 C 0.7207(3) 0.20523(15) 0.18612(8) 0.0242(8) Uani 1 1 d . . .
C633 C 0.7007(3) 0.14437(15) 0.19369(9) 0.0305(9) Uani 1 1 d . . .
H63C H 0.7483 0.1152 0.1934 0.037 Uiso 1 1 calc R . .
C643 C 0.6150(3) 0.12555(17) 0.20150(9) 0.0338(9) Uani 1 1 d . . .
H64B H 0.6034 0.0836 0.2059 0.041 Uiso 1 1 calc R . .
C653 C 0.5451(3) 0.16761(16) 0.20302(9) 0.0291(9) Uani 1 1 d . . .
H65E H 0.4858 0.1543 0.2086 0.035 Uiso 1 1 calc R . .
C663 C 0.5608(2) 0.22929(16) 0.19642(9) 0.0233(8) Uani 1 1 d . . .
C673 C 0.8157(2) 0.22296(15) 0.17665(9) 0.0242(8) Uani 1 1 d . . .
H67B H 0.8159 0.2674 0.1709 0.029 Uiso 1 1 calc R . .
C683 C 0.8816(3) 0.21278(17) 0.20608(10) 0.0344(10) Uani 1 1 d . . .
H68D H 0.8636 0.2384 0.2252 0.052 Uiso 1 1 calc R . .
H68E H 0.9431 0.2237 0.1990 0.052 Uiso 1 1 calc R . .
H68F H 0.8801 0.1697 0.2128 0.052 Uiso 1 1 calc R . .
C693 C 0.8504(3) 0.18721(19) 0.14586(11) 0.0450(11) Uani 1 1 d . . .
H69D H 0.8083 0.1927 0.1270 0.068 Uiso 1 1 calc R . .
H69E H 0.8546 0.1438 0.1515 0.068 Uiso 1 1 calc R . .
H69F H 0.9104 0.2025 0.1395 0.068 Uiso 1 1 calc R . .
C703 C 0.4841(2) 0.27476(17) 0.19892(9) 0.0297(9) Uani 1 1 d . . .
H70B H 0.5128 0.3154 0.2030 0.036 Uiso 1 1 calc R . .
C713 C 0.4202(3) 0.26387(19) 0.22813(11) 0.0388(10) Uani 1 1 d . . .
H71D H 0.4550 0.2611 0.2491 0.058 Uiso 1 1 calc R . .
H71E H 0.3870 0.2257 0.2245 0.058 Uiso 1 1 calc R . .
H71F H 0.3772 0.2978 0.2297 0.058 Uiso 1 1 calc R . .
C723 C 0.4311(3) 0.2806(2) 0.16560(11) 0.0507(12) Uani 1 1 d . . .
H72E H 0.4720 0.2946 0.1478 0.076 Uiso 1 1 calc R . .
H72F H 0.3819 0.3102 0.1684 0.076 Uiso 1 1 calc R . .
H72G H 0.4057 0.2408 0.1595 0.076 Uiso 1 1 calc R . .
C17 C 0.5139(4) 0.6569(2) 0.10303(14) 0.0709(16) Uani 1 1 d . . .
H17A H 0.4508 0.6545 0.0955 0.106 Uiso 1 1 calc R . .
H17B H 0.5326 0.6173 0.1122 0.106 Uiso 1 1 calc R . .
H17C H 0.5528 0.6676 0.0839 0.106 Uiso 1 1 calc R . .
C27 C 0.5224(3) 0.7050(2) 0.12991(13) 0.0605(14) Uani 1 1 d . . .
H27C H 0.4813 0.6943 0.1487 0.073 Uiso 1 1 calc R . .
H27D H 0.5015 0.7445 0.1205 0.073 Uiso 1 1 calc R . .
C37 C 0.6170(3) 0.71369(19) 0.14396(11) 0.0417(11) Uani 1 1 d . . .
H37A H 0.6379 0.6748 0.1540 0.050 Uiso 1 1 calc R . .
H37B H 0.6588 0.7241 0.1253 0.050 Uiso 1 1 calc R . .
C47 C 0.6214(3) 0.7628(2) 0.17007(11) 0.0537(13) Uani 1 1 d . . .
H47C H 0.5784 0.7526 0.1884 0.064 Uiso 1 1 calc R . .
H47D H 0.6013 0.8017 0.1598 0.064 Uiso 1 1 calc R . .
C57 C 0.7141(4) 0.7720(2) 0.18515(13) 0.0690(16) Uani 1 1 d . . .
H57A H 0.7113 0.8044 0.2021 0.104 Uiso 1 1 calc R . .
H57B H 0.7568 0.7836 0.1674 0.104 Uiso 1 1 calc R . .
H57C H 0.7343 0.7340 0.1957 0.104 Uiso 1 1 calc R . .
C18 C 0.3107(8) 0.8231(5) 0.6895(3) 0.085(2) Uani 0.537(5) 1 d PD B 1
H18A H 0.2805 0.8323 0.7109 0.128 Uiso 0.537(5) 1 calc PR B 1
H18B H 0.3759 0.8183 0.6934 0.128 Uiso 0.537(5) 1 calc PR B 1
H18C H 0.2860 0.7852 0.6802 0.128 Uiso 0.537(5) 1 calc PR B 1
C28 C 0.2948(11) 0.8750(5) 0.6650(3) 0.109(2) Uani 0.537(5) 1 d PD B 1
H28G H 0.3259 0.9130 0.6719 0.130 Uiso 0.537(5) 1 calc PR B 1
H28H H 0.2295 0.8832 0.6613 0.130 Uiso 0.537(5) 1 calc PR B 1
C38 C 0.3400(11) 0.8448(6) 0.6338(3) 0.109(2) Uani 0.537(5) 1 d PD B 1
H38A H 0.3926 0.8209 0.6419 0.130 Uiso 0.537(5) 1 calc PR B 1
H38B H 0.2962 0.8154 0.6242 0.130 Uiso 0.537(5) 1 calc PR B 1
C48 C 0.3714(11) 0.8838(5) 0.6065(3) 0.109(2) Uani 0.537(5) 1 d PD B 1
H48G H 0.4197 0.9108 0.6153 0.130 Uiso 0.537(5) 1 calc PR B 1
H48H H 0.3205 0.9102 0.5993 0.130 Uiso 0.537(5) 1 calc PR B 1
C58 C 0.4069(14) 0.8514(7) 0.5765(3) 0.085(2) Uani 0.537(5) 1 d PD B 1
H58A H 0.3975 0.8766 0.5565 0.128 Uiso 0.537(5) 1 calc PR B 1
H58B H 0.3748 0.8125 0.5738 0.128 Uiso 0.537(5) 1 calc PR B 1
H58C H 0.4718 0.8436 0.5795 0.128 Uiso 0.537(5) 1 calc PR B 1
C18' C 0.2405(8) 0.8622(7) 0.6831(3) 0.085(2) Uani 0.463(5) 1 d PD B 5
H18D H 0.2396 0.8426 0.7053 0.128 Uiso 0.463(5) 1 calc PR B 5
H18E H 0.1844 0.8525 0.6710 0.128 Uiso 0.463(5) 1 calc PR B 5
H18F H 0.2456 0.9065 0.6859 0.128 Uiso 0.463(5) 1 calc PR B 5
C28' C 0.3186(10) 0.8396(7) 0.6637(3) 0.109(2) Uani 0.463(5) 1 d PD B 5
H28I H 0.3203 0.7944 0.6639 0.130 Uiso 0.463(5) 1 calc PR B 5
H28J H 0.3760 0.8553 0.6733 0.130 Uiso 0.463(5) 1 calc PR B 5
C38' C 0.3044(10) 0.8636(8) 0.6276(3) 0.109(2) Uani 0.463(5) 1 d PD B 5
H38C H 0.2555 0.8411 0.6160 0.130 Uiso 0.463(5) 1 calc PR B 5
H38D H 0.2897 0.9077 0.6276 0.130 Uiso 0.463(5) 1 calc PR B 5
C48' C 0.3944(10) 0.8519(8) 0.6116(3) 0.109(2) Uani 0.463(5) 1 d PD B 5
H48I H 0.4096 0.8080 0.6135 0.130 Uiso 0.463(5) 1 calc PR B 5
H48J H 0.4418 0.8756 0.6234 0.130 Uiso 0.463(5) 1 calc PR B 5
C58' C 0.3916(16) 0.8701(9) 0.5752(3) 0.085(2) Uani 0.463(5) 1 d PD B 5
H58D H 0.4522 0.8830 0.5680 0.128 Uiso 0.463(5) 1 calc PR B 5
H58E H 0.3490 0.9040 0.5722 0.128 Uiso 0.463(5) 1 calc PR B 5
H58F H 0.3719 0.8352 0.5616 0.128 Uiso 0.463(5) 1 calc PR B 5

loop_
_atom_site_aniso_label
_atom_site_aniso_U_11
_atom_site_aniso_U_22
_atom_site_aniso_U_33
_atom_site_aniso_U_23
_atom_site_aniso_U_13
_atom_site_aniso_U_12
Fe1 0.0201(2) 0.0143(2) 0.0139(3) -0.00045(19) -0.0002(2) 0.00190(19)
Fe2 0.0183(2) 0.0135(2) 0.0152(3) -0.0005(2) 0.0015(2) 0.00160(18)
N1 0.0188(14) 0.0161(13) 0.0173(17) -0.0018(11) 0.0009(12) 0.0000(11)
N2 0.0177(14) 0.0151(13) 0.0166(16) -0.0046(11) 0.0034(12) -0.0009(11)
N3 0.0214(14) 0.0168(13) 0.0096(14) -0.0017(11) 0.0008(12) 0.0003(11)
N4 0.0217(14) 0.0128(13) 0.0182(15) 0.0001(11) -0.0012(13) -0.0010(11)
N5 0.0262(15) 0.0169(13) 0.0153(15) 0.0010(12) 0.0021(13) 0.0024(13)
C15 0.0233(19) 0.0276(19) 0.020(2) 0.0016(15) -0.0035(16) 0.0016(15)
C25 0.027(2) 0.0301(19) 0.023(2) 0.0123(16) 0.0088(17) 0.0062(16)
C35 0.046(3) 0.041(2) 0.036(3) 0.002(2) 0.019(2) 0.009(2)
C45 0.043(3) 0.039(2) 0.035(3) 0.0194(19) 0.011(2) 0.0122(19)
C55 0.027(2) 0.045(3) 0.057(3) 0.025(2) 0.004(2) 0.0050(18)
C11 0.060(3) 0.027(2) 0.041(3) 0.0002(19) 0.019(2) 0.0224(19)
C21 0.0283(19) 0.0192(17) 0.023(2) -0.0019(15) -0.0003(16) 0.0043(15)
C31 0.0242(19) 0.0223(18) 0.026(2) -0.0059(16) 0.0075(17) 0.0080(15)
C41 0.0219(18) 0.0224(18) 0.0156(19) -0.0033(15) 0.0015(15) 0.0015(14)
C51 0.029(2) 0.032(2) 0.031(2) -0.0057(17) 0.0139(17) 0.0037(16)
C12 0.0212(18) 0.0167(16) 0.025(2) 0.0000(15) 0.0013(15) 0.0088(14)
C22 0.0244(18) 0.0177(17) 0.022(2) 0.0010(15) -0.0037(15) 0.0069(15)
C32 0.033(2) 0.0242(18) 0.021(2) 0.0011(16) -0.0049(17) 0.0147(16)
C42 0.031(2) 0.0246(19) 0.028(2) 0.0114(16) 0.0014(18) 0.0083(16)
C52 0.028(2) 0.0224(19) 0.031(2) 0.0062(16) -0.0037(18) -0.0006(16)
C62 0.0260(19) 0.0150(16) 0.025(2) 0.0005(15) -0.0014(16) 0.0048(14)
C72 0.028(2) 0.0262(19) 0.025(2) 0.0002(16) -0.0038(17) 0.0032(16)
C82 0.038(2) 0.030(2) 0.031(2) -0.0044(17) -0.0052(19) -0.0003(17)
C92 0.030(2) 0.039(2) 0.051(3) -0.006(2) -0.005(2) 0.003(2)
C102 0.033(2) 0.0249(18) 0.034(2) 0.0051(17) -0.0101(19) -0.0039(16)
C112 0.043(3) 0.019(3) 0.053(3) 0.000(3) -0.023(3) -0.008(3)
C122 0.045(4) 0.038(3) 0.043(4) -0.006(3) -0.006(3) 0.002(2)
C10' 0.033(2) 0.0249(18) 0.034(2) 0.0051(17) -0.0101(19) -0.0039(16)
C11' 0.043(3) 0.019(3) 0.053(3) 0.000(3) -0.023(3) -0.008(3)
C12' 0.045(4) 0.038(3) 0.043(4) -0.006(3) -0.006(3) 0.002(2)
C13 0.0144(17) 0.0214(17) 0.022(2) -0.0014(15) 0.0085(15) -0.0061(14)
C23 0.0188(18) 0.0209(17) 0.018(2) -0.0010(14) 0.0055(14) -0.0028(14)
C33 0.029(2) 0.0260(19) 0.027(2) 0.0025(16) 0.0061(17) -0.0012(16)
C43 0.035(2) 0.0212(18) 0.028(2) 0.0002(16) 0.0091(18) -0.0089(16)
C53 0.0277(19) 0.0249(18) 0.024(2) -0.0104(16) 0.0071(16) -0.0068(15)
C63 0.0188(17) 0.0207(16) 0.022(2) -0.0047(15) 0.0014(16) -0.0022(13)
C73 0.031(2) 0.0281(19) 0.016(2) 0.0033(15) 0.0031(16) -0.0024(16)
C83 0.033(2) 0.030(2) 0.036(2) 0.0108(18) -0.0063(19) -0.0041(17)
C93 0.051(3) 0.048(3) 0.021(2) -0.0020(19) 0.000(2) -0.008(2)
C103 0.0166(18) 0.0260(18) 0.028(2) -0.0006(16) -0.0030(15) -0.0020(14)
C113 0.025(2) 0.041(2) 0.028(2) -0.0042(18) -0.0036(18) -0.0032(18)
C123 0.0251(19) 0.036(2) 0.036(2) -0.002(2) -0.0021(18) -0.0019(16)
C211 0.046(2) 0.0175(17) 0.023(2) -0.0013(15) 0.0017(18) 0.0054(16)
C221 0.0207(17) 0.0179(16) 0.0174(18) 0.0007(14) 0.0034(14) 0.0037(14)
C231 0.033(2) 0.0163(16) 0.0118(19) 0.0045(14) 0.0020(15) 0.0007(14)
C241 0.0255(19) 0.0201(17) 0.0121(18) -0.0009(14) -0.0016(15) -0.0033(14)
C251 0.036(2) 0.0208(18) 0.025(2) -0.0045(16) -0.0096(17) 0.0041(16)
C212 0.0225(18) 0.0112(15) 0.0172(18) -0.0016(13) 0.0007(15) 0.0047(14)
C222 0.0217(17) 0.0152(16) 0.0196(18) 0.0028(14) -0.0021(15) 0.0005(14)
C232 0.0257(19) 0.0261(18) 0.0164(19) 0.0039(15) 0.0049(16) 0.0053(15)
C242 0.0267(19) 0.0256(18) 0.0147(18) -0.0015(14) -0.0006(16) 0.0086(16)
C252 0.0242(18) 0.0195(17) 0.0176(19) -0.0002(14) -0.0050(16) 0.0004(15)
C262 0.0241(18) 0.0161(16) 0.0135(18) 0.0009(13) 0.0057(15) 0.0035(14)
C272 0.0176(18) 0.034(2) 0.018(2) -0.0036(16) 0.0029(15) 0.0005(15)
C282 0.027(2) 0.057(3) 0.060(3) 0.023(2) -0.009(2) -0.0037(19)
C292 0.023(2) 0.045(2) 0.040(3) 0.008(2) 0.0006(19) -0.0018(18)
C302 0.0208(17) 0.0261(19) 0.020(2) -0.0058(15) 0.0051(15) -0.0041(15)
C312 0.0254(19) 0.044(2) 0.032(2) -0.0097(19) 0.0016(18) 0.0004(18)
C322 0.045(3) 0.039(2) 0.049(3) 0.005(2) 0.018(2) -0.0072(19)
C213 0.028(2) 0.0165(16) 0.022(2) 0.0001(15) -0.0093(16) -0.0043(14)
C223 0.029(2) 0.0168(17) 0.025(2) -0.0059(15) -0.0065(16) -0.0006(15)
C233 0.040(2) 0.0203(18) 0.037(2) -0.0104(17) -0.0117(19) 0.0068(16)
C243 0.049(3) 0.0137(17) 0.048(3) -0.0047(18) -0.024(2) -0.0032(17)
C253 0.032(2) 0.027(2) 0.042(3) 0.0075(18) -0.014(2) -0.0128(17)
C263 0.029(2) 0.0274(19) 0.022(2) 0.0046(16) -0.0106(17) -0.0040(16)
C273 0.029(2) 0.0253(18) 0.018(2) -0.0073(15) 0.0015(16) 0.0032(15)
C283 0.037(2) 0.030(2) 0.024(2) -0.0109(17) 0.0022(18) 0.0033(17)
C293 0.046(3) 0.045(2) 0.025(2) -0.0002(19) 0.000(2) 0.007(2)
C303 0.029(2) 0.042(2) 0.029(2) 0.0074(18) 0.0012(18) -0.0096(18)
C313 0.053(3) 0.070(3) 0.038(3) 0.016(2) 0.003(2) -0.024(2)
C323 0.044(3) 0.095(4) 0.050(3) 0.014(3) 0.011(3) 0.021(3)
Fe3 0.0154(2) 0.0210(2) 0.0135(2) 0.0003(2) 0.0001(2) 0.00115(19)
Fe4 0.0190(2) 0.0164(2) 0.0128(3) -0.00100(19) -0.0008(2) 0.00164(19)
N411 0.0194(14) 0.0232(15) 0.0156(16) 0.0006(12) -0.0002(12) 0.0023(12)
N421 0.0195(14) 0.0306(16) 0.0126(15) -0.0027(13) 0.0014(12) -0.0028(13)
N611 0.0187(15) 0.0168(14) 0.0146(16) 0.0015(11) 0.0006(12) 0.0029(11)
N621 0.0232(15) 0.0153(13) 0.0149(16) 0.0007(11) -0.0003(12) -0.0037(11)
N16 0.0229(16) 0.0206(14) 0.0151(16) -0.0006(12) 0.0001(12) 0.0043(11)
C16 0.0230(18) 0.0211(16) 0.0200(19) 0.0021(15) -0.0028(16) 0.0020(14)
C26 0.0244(19) 0.0292(19) 0.016(2) 0.0044(15) 0.0053(15) 0.0107(15)
C36 0.039(2) 0.050(2) 0.020(2) 0.0081(19) 0.0097(19) 0.0159(19)
C46 0.024(2) 0.041(2) 0.032(2) 0.0027(18) 0.0019(18) 0.0061(17)
C56 0.046(2) 0.037(2) 0.031(2) -0.0054(18) 0.007(2) 0.0153(19)
C411 0.027(2) 0.038(2) 0.026(2) 0.0071(17) 0.0015(17) 0.0118(17)
C421 0.0208(17) 0.0252(17) 0.0152(18) -0.0026(15) -0.0029(16) 0.0034(14)
C431 0.0214(19) 0.034(2) 0.023(2) 0.0022(16) 0.0031(17) 0.0134(16)
C441 0.0213(19) 0.046(2) 0.015(2) -0.0010(17) -0.0021(16) 0.0034(16)
C451 0.024(2) 0.076(3) 0.038(3) 0.021(2) 0.005(2) 0.010(2)
C412 0.0186(18) 0.0218(17) 0.0143(18) 0.0038(14) 0.0003(14) 0.0040(14)
C422 0.0246(18) 0.0221(17) 0.0133(18) -0.0022(14) -0.0022(15) 0.0059(15)
C432 0.027(2) 0.0278(19) 0.0145(19) -0.0055(15) -0.0026(16) 0.0040(15)
C442 0.026(2) 0.037(2) 0.015(2) 0.0045(16) 0.0068(16) 0.0035(16)
C452 0.026(2) 0.0200(17) 0.022(2) 0.0062(15) 0.0023(16) 0.0000(15)
C462 0.0227(19) 0.0196(16) 0.0125(18) 0.0011(14) -0.0027(15) 0.0054(14)
C472 0.027(2) 0.033(2) 0.0127(19) -0.0027(16) 0.0005(16) -0.0053(16)
C482 0.041(2) 0.029(2) 0.022(2) -0.0028(17) 0.0007(18) -0.0083(17)
C492 0.030(2) 0.046(2) 0.028(2) -0.0055(19) -0.0036(18) -0.0044(18)
C502 0.0259(19) 0.0211(17) 0.019(2) 0.0008(15) 0.0020(15) -0.0007(14)
C512 0.043(2) 0.0270(19) 0.021(2) -0.0030(16) -0.0080(18) -0.0008(17)
C522 0.034(2) 0.0239(19) 0.031(2) -0.0021(16) -0.0019(17) 0.0001(16)
C413 0.0177(18) 0.034(2) 0.017(2) -0.0008(16) 0.0035(15) -0.0037(15)
C423 0.0184(18) 0.032(2) 0.019(2) -0.0038(16) 0.0045(15) -0.0030(15)
C433 0.037(2) 0.042(2) 0.0143(19) 0.0038(18) 0.0048(17) -0.0085(19)
C443 0.046(3) 0.041(2) 0.030(2) 0.0045(19) 0.0060(19) -0.023(2)
C453 0.042(2) 0.046(2) 0.027(2) -0.004(2) 0.0015(19) -0.027(2)
C463 0.025(2) 0.042(2) 0.023(2) -0.0033(18) 0.0019(16) -0.0098(17)
C473 0.0270(18) 0.0280(18) 0.0170(19) -0.0011(16) 0.0038(16) -0.0005(16)
C483 0.043(3) 0.045(2) 0.033(3) -0.005(2) 0.003(2) 0.002(2)
C493 0.030(2) 0.035(2) 0.027(2) -0.0040(17) -0.0043(17) -0.0069(17)
C503 0.039(2) 0.054(3) 0.024(2) -0.006(2) 0.0016(19) -0.019(2)
C513 0.071(3) 0.050(3) 0.028(2) -0.008(2) 0.006(2) -0.025(2)
C523 0.046(3) 0.137(5) 0.029(3) -0.007(3) -0.007(2) -0.020(3)
C611 0.036(2) 0.0266(19) 0.019(2) 0.0047(15) -0.0007(17) -0.0010(17)
C621 0.0171(17) 0.0173(16) 0.021(2) 0.0027(14) -0.0014(15) 0.0017(14)
C631 0.0216(18) 0.0259(18) 0.0121(18) 0.0013(14) -0.0010(14) -0.0002(14)
C641 0.0206(18) 0.0221(17) 0.0168(19) -0.0043(14) 0.0010(15) -0.0026(14)
C651 0.046(2) 0.0260(19) 0.020(2) -0.0061(16) -0.0015(19) 0.0012(18)
C612 0.0288(19) 0.0191(17) 0.0074(17) 0.0046(13) 0.0002(14) 0.0027(14)
C622 0.0254(19) 0.0289(19) 0.0133(18) 0.0047(15) 0.0012(15) 0.0071(15)
C632 0.037(2) 0.032(2) 0.024(2) 0.0049(18) 0.0045(18) 0.0167(17)
C642 0.061(3) 0.0212(19) 0.022(2) 0.0015(16) 0.003(2) 0.0189(19)
C652 0.048(2) 0.0200(18) 0.028(2) 0.0010(16) 0.005(2) 0.0053(18)
C662 0.033(2) 0.0217(18) 0.018(2) 0.0032(15) 0.0048(16) -0.0010(15)
C672 0.025(2) 0.035(2) 0.030(2) 0.0022(17) -0.0031(18) 0.0091(17)
C682 0.033(2) 0.053(3) 0.049(3) -0.002(2) -0.012(2) 0.007(2)
C692 0.026(2) 0.055(3) 0.050(3) 0.009(2) 0.005(2) 0.0055(19)
C702 0.033(2) 0.0246(18) 0.030(2) -0.0088(16) 0.0071(19) -0.0080(16)
C712 0.040(2) 0.041(2) 0.039(3) 0.002(2) 0.005(2) -0.0070(19)
C722 0.047(3) 0.045(2) 0.034(3) 0.000(2) 0.008(2) -0.018(2)
C613 0.031(2) 0.0196(17) 0.0083(17) -0.0033(13) -0.0060(15) -0.0026(15)
C623 0.036(2) 0.0228(18) 0.0137(19) -0.0055(14) -0.0058(17) -0.0018(16)
C633 0.046(2) 0.0176(18) 0.028(2) -0.0057(15) -0.0060(19) 0.0027(17)
C643 0.057(3) 0.0210(19) 0.024(2) 0.0029(17) -0.0100(19) -0.0135(18)
C653 0.041(2) 0.0281(19) 0.018(2) 0.0039(16) -0.0086(18) -0.0153(18)
C663 0.032(2) 0.0266(19) 0.0116(19) 0.0018(15) -0.0068(16) -0.0065(15)
C673 0.034(2) 0.0168(17) 0.022(2) -0.0044(15) 0.0021(16) 0.0053(15)
C683 0.038(2) 0.028(2) 0.038(3) -0.0023(18) 0.000(2) 0.0060(17)
C693 0.053(3) 0.044(2) 0.038(3) -0.017(2) 0.006(2) 0.013(2)
C703 0.032(2) 0.029(2) 0.028(2) 0.0083(17) -0.0061(18) -0.0073(16)
C713 0.037(2) 0.041(2) 0.039(3) 0.003(2) 0.000(2) -0.0044(19)
C723 0.041(3) 0.073(3) 0.039(3) 0.013(2) -0.011(2) 0.006(2)
C17 0.069(4) 0.060(3) 0.084(4) 0.007(3) -0.011(3) -0.011(3)
C27 0.043(3) 0.070(3) 0.068(4) 0.002(3) -0.001(3) 0.000(3)
C37 0.041(3) 0.044(3) 0.041(3) 0.015(2) 0.000(2) -0.002(2)
C47 0.075(4) 0.053(3) 0.033(3) 0.009(2) 0.011(3) -0.002(3)
C57 0.105(5) 0.056(3) 0.046(3) 0.016(2) -0.027(3) -0.024(3)
C18 0.078(5) 0.104(7) 0.073(4) -0.021(4) 0.003(3) -0.004(4)
C28 0.148(7) 0.081(5) 0.097(5) 0.020(5) -0.003(5) 0.022(5)
C38 0.148(7) 0.081(5) 0.097(5) 0.020(5) -0.003(5) 0.022(5)
C48 0.148(7) 0.081(5) 0.097(5) 0.020(5) -0.003(5) 0.022(5)
C58 0.078(5) 0.104(7) 0.073(4) -0.021(4) 0.003(3) -0.004(4)
C18' 0.078(5) 0.104(7) 0.073(4) -0.021(4) 0.003(3) -0.004(4)
C28' 0.148(7) 0.081(5) 0.097(5) 0.020(5) -0.003(5) 0.022(5)
C38' 0.148(7) 0.081(5) 0.097(5) 0.020(5) -0.003(5) 0.022(5)
C48' 0.148(7) 0.081(5) 0.097(5) 0.020(5) -0.003(5) 0.022(5)
C58' 0.078(5) 0.104(7) 0.073(4) -0.021(4) 0.003(3) -0.004(4)

loop_
_atom_type_symbol
_atom_type_description
_atom_type_scat_dispersion_real
_atom_type_scat_dispersion_imag
_atom_type_scat_source
C C 0.0033 0.0016 'International Tables Vol C Tables 4.2.6.8 and 6.1.1.4'
H H 0.0000 0.0000 'International Tables Vol C Tables 4.2.6.8 and 6.1.1.4'
N N 0.0061 0.0033 'International Tables Vol C Tables 4.2.6.8 and 6.1.1.4'
Fe Fe 0.3463 0.8444 'International Tables Vol C Tables 4.2.6.8 and 6.1.1.4'

loop_
_geom_angle_atom_site_label_1
_geom_angle_atom_site_label_2
_geom_angle_atom_site_label_3
_geom_angle
N5 Fe1 N4 146.25(10)
N5 Fe1 N3 117.81(11)
N4 Fe1 N3 91.66(10)
N5 Fe1 Fe2 46.41(8)
N4 Fe1 Fe2 124.90(8)
N3 Fe1 Fe2 131.48(8)
N5 Fe1 H1 80.1(11)
N4 Fe1 H1 97.0(11)
N3 Fe1 H1 124.7(10)
Fe2 Fe1 H1 33.8(11)
N5 Fe2 N2 156.30(10)
N5 Fe2 N1 106.25(10)
N2 Fe2 N1 91.27(10)
N5 Fe2 Fe1 45.92(8)
N2 Fe2 Fe1 128.96(8)
N1 Fe2 Fe1 133.34(8)
N5 Fe2 H1 80.2(11)
N2 Fe2 H1 99.1(11)
N1 Fe2 H1 134.3(11)
Fe1 Fe2 H1 34.3(11)
C21 N1 C12 117.4(3)
C21 N1 Fe2 122.3(2)
C12 N1 Fe2 120.2(2)
C41 N2 C13 115.9(3)
C41 N2 Fe2 120.7(2)
C13 N2 Fe2 123.0(2)
C221 N3 C212 118.4(2)
C221 N3 Fe1 120.2(2)
C212 N3 Fe1 121.29(19)
C241 N4 C213 117.8(3)
C241 N4 Fe1 121.5(2)
C213 N4 Fe1 120.3(2)
C15 N5 Fe1 141.9(3)
C15 N5 Fe2 130.3(2)
Fe1 N5 Fe2 87.68(11)
N5 C15 C25 129.3(3)
N5 C15 H15A 115.3
C25 C15 H15A 115.3
C15 C25 C55 111.4(3)
C15 C25 C35 105.5(3)
C55 C25 C35 110.9(3)
C15 C25 C45 109.4(3)
C55 C25 C45 110.1(3)
C35 C25 C45 109.5(3)
C25 C35 H35A 109.5
C25 C35 H35B 109.5
H35A C35 H35B 109.5
C25 C35 H35C 109.5
H35A C35 H35C 109.5
H35B C35 H35C 109.5
C25 C45 H45A 109.5
C25 C45 H45B 109.5
H45A C45 H45B 109.5
C25 C45 H45C 109.5
H45A C45 H45C 109.5
H45B C45 H45C 109.5
C25 C55 H55A 109.5
C25 C55 H55B 109.5
H55A C55 H55B 109.5
C25 C55 H55C 109.5
H55A C55 H55C 109.5
H55B C55 H55C 109.5
C21 C11 H11A 109.5
C21 C11 H11B 109.5
H11A C11 H11B 109.5
C21 C11 H11C 109.5
H11A C11 H11C 109.5
H11B C11 H11C 109.5
N1 C21 C31 123.7(3)
N1 C21 C11 119.8(3)
C31 C21 C11 116.5(3)
C41 C31 C21 127.9(3)
C41 C31 H31A 116.1
C21 C31 H31A 116.1
N2 C41 C31 124.3(3)
N2 C41 C51 120.7(3)
C31 C41 C51 115.0(3)
C41 C51 H51A 109.5
C41 C51 H51B 109.5
H51A C51 H51B 109.5
C41 C51 H51C 109.5
H51A C51 H51C 109.5
H51B C51 H51C 109.5
C22 C12 C62 120.8(3)
C22 C12 N1 119.6(3)
C62 C12 N1 119.6(3)
C32 C22 C12 118.5(3)
C32 C22 C72 119.3(3)
C12 C22 C72 122.2(3)
C42 C32 C22 121.2(3)
C42 C32 H32A 119.4
C22 C32 H32A 119.4
C52 C42 C32 119.6(3)
C52 C42 H42A 120.2
C32 C42 H42A 120.2
C42 C52 C62 121.7(3)
C42 C52 H52A 119.1
C62 C52 H52A 119.1
C52 C62 C12 118.0(3)
C52 C62 C102 120.6(3)
C12 C62 C102 121.4(3)
C92 C72 C22 112.2(3)
C92 C72 C82 110.1(3)
C22 C72 C82 110.6(3)
C92 C72 H72A 108.0
C22 C72 H72A 108.0
C82 C72 H72A 108.0
C72 C82 H82A 109.5
C72 C82 H82B 109.5
H82A C82 H82B 109.5
C72 C82 H82C 109.5
H82A C82 H82C 109.5
H82B C82 H82C 109.5
C72 C92 H92A 109.5
C72 C92 H92B 109.5
H92A C92 H92B 109.5
C72 C92 H92C 109.5
H92A C92 H92C 109.5
H92B C92 H92C 109.5
C62 C102 C112 109.6(4)
C62 C102 C122 111.9(3)
C112 C102 C122 108.5(4)
C62 C102 H10A 108.9
C112 C102 H10A 108.9
C122 C102 H10A 108.9
C63 C13 C23 120.7(3)
C63 C13 N2 118.4(3)
C23 C13 N2 120.9(3)
C33 C23 C13 117.5(3)
C33 C23 C73 119.5(3)
C13 C23 C73 123.0(3)
C43 C33 C23 122.2(4)
C43 C33 H33A 118.9
C23 C33 H33A 118.9
C33 C43 C53 119.9(3)
C33 C43 H43A 120.1
C53 C43 H43A 120.1
C43 C53 C63 121.1(3)
C43 C53 H53A 119.4
C63 C53 H53A 119.4
C53 C63 C13 118.5(3)
C53 C63 C103 120.1(3)
C13 C63 C103 121.4(3)
C23 C73 C83 110.8(3)
C23 C73 C93 112.6(3)
C83 C73 C93 109.2(3)
C23 C73 H73A 108.1
C83 C73 H73A 108.1
C93 C73 H73A 108.1
C73 C83 H83A 109.5
C73 C83 H83B 109.5
H83A C83 H83B 109.5
C73 C83 H83C 109.5
H83A C83 H83C 109.5
H83B C83 H83C 109.5
C73 C93 H93A 109.5
C73 C93 H93B 109.5
H93A C93 H93B 109.5
C73 C93 H93C 109.5
H93A C93 H93C 109.5
H93B C93 H93C 109.5
C63 C103 C113 113.9(3)
C63 C103 C123 112.3(3)
C113 C103 C123 108.5(3)
C63 C103 H10B 107.3
C113 C103 H10B 107.3
C123 C103 H10B 107.3
C103 C113 H11G 109.5
C103 C113 H11H 109.5
H11G C113 H11H 109.5
C103 C113 H11I 109.5
H11G C113 H11I 109.5
H11H C113 H11I 109.5
C103 C123 H12D 109.5
C103 C123 H12E 109.5
H12D C123 H12E 109.5
C103 C123 H12F 109.5
H12D C123 H12F 109.5
H12E C123 H12F 109.5
C221 C211 H21A 109.5
C221 C211 H21B 109.5
H21A C211 H21B 109.5
C221 C211 H21C 109.5
H21A C211 H21C 109.5
H21B C211 H21C 109.5
N3 C221 C231 124.0(3)
N3 C221 C211 120.4(3)
C231 C221 C211 115.6(3)
C221 C231 C241 129.2(3)
C221 C231 H23A 115.4
C241 C231 H23A 115.4
N4 C241 C231 123.6(3)
N4 C241 C251 121.2(3)
C231 C241 C251 115.2(3)
C241 C251 H25A 109.5
C241 C251 H25B 109.5
H25A C251 H25B 109.5
C241 C251 H25C 109.5
H25A C251 H25C 109.5
H25B C251 H25C 109.5
C262 C212 C222 121.1(3)
C262 C212 N3 119.9(3)
C222 C212 N3 119.0(3)
C232 C222 C212 118.2(3)
C232 C222 C272 119.6(3)
C212 C222 C272 122.2(3)
C242 C232 C222 121.5(3)
C242 C232 H23B 119.3
C222 C232 H23B 119.3
C252 C242 C232 119.7(3)
C252 C242 H24A 120.2
C232 C242 H24A 120.2
C242 C252 C262 121.2(3)
C242 C252 H25D 119.4
C262 C252 H25D 119.4
C212 C262 C252 118.3(3)
C212 C262 C302 122.7(3)
C252 C262 C302 119.0(3)
C282 C272 C222 111.5(3)
C282 C272 C292 107.9(3)
C222 C272 C292 113.0(3)
C282 C272 H27A 108.1
C222 C272 H27A 108.1
C292 C272 H27A 108.1
C272 C282 H28A 109.5
C272 C282 H28B 109.5
H28A C282 H28B 109.5
C272 C282 H28C 109.5
H28A C282 H28C 109.5
H28B C282 H28C 109.5
C272 C292 H29A 109.5
C272 C292 H29B 109.5
H29A C292 H29B 109.5
C272 C292 H29C 109.5
H29A C292 H29C 109.5
H29B C292 H29C 109.5
C262 C302 C322 112.5(3)
C262 C302 C312 112.1(3)
C322 C302 C312 109.5(3)
C262 C302 H30A 107.5
C322 C302 H30A 107.5
C312 C302 H30A 107.5
C302 C312 H31B 109.5
C302 C312 H31C 109.5
H31B C312 H31C 109.5
C302 C312 H31D 109.5
H31B C312 H31D 109.5
H31C C312 H31D 109.5
C302 C322 H32B 109.5
C302 C322 H32C 109.5
H32B C322 H32C 109.5
C302 C322 H32D 109.5
H32B C322 H32D 109.5
H32C C322 H32D 109.5
C223 C213 C263 122.2(3)
C223 C213 N4 120.0(3)
C263 C213 N4 117.8(3)
C213 C223 C233 117.8(3)
C213 C223 C273 123.7(3)
C233 C223 C273 118.5(3)
C243 C233 C223 121.1(4)
C243 C233 H23C 119.4
C223 C233 H23C 119.4
C233 C243 C253 120.5(3)
C233 C243 H24B 119.8
C253 C243 H24B 119.8
C243 C253 C263 120.8(4)
C243 C253 H25E 119.6
C263 C253 H25E 119.6
C213 C263 C253 117.6(4)
C213 C263 C303 122.1(3)
C253 C263 C303 120.2(3)
C223 C273 C283 112.3(3)
C223 C273 C293 111.7(3)
C283 C273 C293 109.4(3)
C223 C273 H27B 107.8
C283 C273 H27B 107.8
C293 C273 H27B 107.8
C273 C283 H28D 109.5
C273 C283 H28E 109.5
H28D C283 H28E 109.5
C273 C283 H28F 109.5
H28D C283 H28F 109.5
H28E C283 H28F 109.5
C273 C293 H29D 109.5
C273 C293 H29E 109.5
H29D C293 H29E 109.5
C273 C293 H29F 109.5
H29D C293 H29F 109.5
H29E C293 H29F 109.5
C263 C303 C313 114.2(3)
C263 C303 C323 112.2(3)
C313 C303 C323 109.5(4)
C263 C303 H30B 106.8
C313 C303 H30B 106.8
C323 C303 H30B 106.8
C303 C313 H31E 109.5
C303 C313 H31F 109.5
H31E C313 H31F 109.5
C303 C313 H31G 109.5
H31E C313 H31G 109.5
H31F C313 H31G 109.5
C303 C323 H32E 109.5
C303 C323 H32F 109.5
H32E C323 H32F 109.5
C303 C323 H32G 109.5
H32E C323 H32G 109.5
H32F C323 H32G 109.5
N16 Fe3 N421 152.98(11)
N16 Fe3 N411 108.14(11)
N421 Fe3 N411 91.88(11)
N16 Fe3 Fe4 45.84(8)
N421 Fe3 Fe4 129.47(8)
N411 Fe3 Fe4 131.92(8)
N16 Fe3 H2 79.0(11)
N421 Fe3 H2 100.4(11)
N411 Fe3 H2 133.7(11)
Fe4 Fe3 H2 33.2(11)
N16 Fe4 N611 115.55(11)
N16 Fe4 N621 148.90(11)
N611 Fe4 N621 91.44(11)
N16 Fe4 Fe3 46.36(8)
N611 Fe4 Fe3 133.03(8)
N621 Fe4 Fe3 124.42(8)
N16 Fe4 H2 82.8(12)
N611 Fe4 H2 124.4(12)
N621 Fe4 H2 94.8(12)
Fe3 Fe4 H2 36.4(12)
C421 N411 C412 116.9(3)
C421 N411 Fe3 121.5(2)
C412 N411 Fe3 121.4(2)
C441 N421 C413 118.1(3)
C441 N421 Fe3 122.5(2)
C413 N421 Fe3 119.2(2)
C621 N611 C612 116.1(3)
C621 N611 Fe4 119.9(2)
C612 N611 Fe4 123.9(2)
C641 N621 C613 117.1(3)
C641 N621 Fe4 120.5(2)
C613 N621 Fe4 122.0(2)
C16 N16 Fe4 143.6(2)
C16 N16 Fe3 128.6(2)
Fe4 N16 Fe3 87.80(11)
N16 C16 C26 128.1(3)
N16 C16 H16A 115.9
C26 C16 H16A 115.9
C46 C26 C16 112.3(3)
C46 C26 C56 110.8(3)
C16 C26 C56 107.4(3)
C46 C26 C36 110.0(3)
C16 C26 C36 107.1(3)
C56 C26 C36 109.1(3)
C26 C36 H36A 109.5
C26 C36 H36B 109.5
H36A C36 H36B 109.5
C26 C36 H36C 109.5
H36A C36 H36C 109.5
H36B C36 H36C 109.5
C26 C46 H46A 109.5
C26 C46 H46B 109.5
H46A C46 H46B 109.5
C26 C46 H46C 109.5
H46A C46 H46C 109.5
H46B C46 H46C 109.5
C26 C56 H56A 109.5
C26 C56 H56B 109.5
H56A C56 H56B 109.5
C26 C56 H56C 109.5
H56A C56 H56C 109.5
H56B C56 H56C 109.5
C421 C411 H41A 109.5
C421 C411 H41B 109.5
H41A C411 H41B 109.5
C421 C411 H41C 109.5
H41A C411 H41C 109.5
H41B C411 H41C 109.5
N411 C421 C431 124.0(3)
N411 C421 C411 119.8(3)
C431 C421 C411 116.1(3)
C421 C431 C441 129.3(3)
C421 C431 H43B 115.3
C441 C431 H43B 115.3
N421 C441 C431 123.0(3)
N421 C441 C451 122.1(3)
C431 C441 C451 114.8(3)
C441 C451 H45D 109.5
C441 C451 H45E 109.5
H45D C451 H45E 109.5
C441 C451 H45F 109.5
H45D C451 H45F 109.5
H45E C451 H45F 109.5
C462 C412 C422 120.6(3)
C462 C412 N411 121.4(3)
C422 C412 N411 118.1(3)
C432 C422 C412 118.2(3)
C432 C422 C472 120.6(3)
C412 C422 C472 121.2(3)
C422 C432 C442 121.2(3)
C422 C432 H43C 119.4
C442 C432 H43C 119.4
C452 C442 C432 119.4(3)
C452 C442 H44A 120.3
C432 C442 H44A 120.3
C442 C452 C462 121.8(3)
C442 C452 H45G 119.1
C462 C452 H45G 119.1
C452 C462 C412 118.7(3)
C452 C462 C502 119.9(3)
C412 C462 C502 121.4(3)
C422 C472 C492 112.3(3)
C422 C472 C482 113.1(3)
C492 C472 C482 109.2(3)
C422 C472 H47A 107.3
C492 C472 H47A 107.3
C482 C472 H47A 107.3
C472 C482 H48A 109.5
C472 C482 H48B 109.5
H48A C482 H48B 109.5
C472 C482 H48C 109.5
H48A C482 H48C 109.5
H48B C482 H48C 109.5
C472 C492 H49A 109.5
C472 C492 H49B 109.5
H49A C492 H49B 109.5
C472 C492 H49C 109.5
H49A C492 H49C 109.5
H49B C492 H49C 109.5
C462 C502 C522 113.5(3)
C462 C502 C512 109.3(3)
C522 C502 C512 110.1(3)
C462 C502 H50A 107.9
C522 C502 H50A 107.9
C512 C502 H50A 107.9
C502 C512 H51D 109.5
C502 C512 H51E 109.5
H51D C512 H51E 109.5
C502 C512 H51F 109.5
H51D C512 H51F 109.5
H51E C512 H51F 109.5
C502 C522 H52B 109.5
C502 C522 H52C 109.5
H52B C522 H52C 109.5
C502 C522 H52D 109.5
H52B C522 H52D 109.5
H52C C522 H52D 109.5
C463 C413 C423 120.2(3)
C463 C413 N421 120.2(3)
C423 C413 N421 119.6(3)
C433 C423 C413 118.0(3)
C433 C423 C473 119.6(3)
C413 C423 C473 122.3(3)
C443 C433 C423 122.1(3)
C443 C433 H43D 118.9
C423 C433 H43D 118.9
C433 C443 C453 119.2(4)
C433 C443 H44B 120.4
C453 C443 H44B 120.4
C443 C453 C463 121.2(4)
C443 C453 H45H 119.4
C463 C453 H45H 119.4
C453 C463 C413 119.2(3)
C453 C463 C503 119.0(4)
C413 C463 C503 121.8(3)
C423 C473 C493 112.1(3)
C423 C473 C483 110.6(3)
C493 C473 C483 109.6(3)
C423 C473 H47B 108.1
C493 C473 H47B 108.1
C483 C473 H47B 108.1
C473 C483 H48D 109.5
C473 C483 H48E 109.5
H48D C483 H48E 109.5
C473 C483 H48F 109.5
H48D C483 H48F 109.5
H48E C483 H48F 109.5
C473 C493 H49D 109.5
C473 C493 H49E 109.5
H49D C493 H49E 109.5
C473 C493 H49F 109.5
H49D C493 H49F 109.5
H49E C493 H49F 109.5
C463 C503 C513 111.9(4)
C463 C503 C523 110.3(3)
C513 C503 C523 109.3(4)
C463 C503 H50B 108.4
C513 C503 H50B 108.4
C523 C503 H50B 108.4
C503 C513 H51G 109.5
C503 C513 H51H 109.5
H51G C513 H51H 109.5
C503 C513 H51I 109.5
H51G C513 H51I 109.5
H51H C513 H51I 109.5
C503 C523 H52E 109.5
C503 C523 H52F 109.5
H52E C523 H52F 109.5
C503 C523 H52G 109.5
H52E C523 H52G 109.5
H52F C523 H52G 109.5
C621 C611 H61A 109.5
C621 C611 H61B 109.5
H61A C611 H61B 109.5
C621 C611 H61C 109.5
H61A C611 H61C 109.5
H61B C611 H61C 109.5
N611 C621 C631 123.6(3)
N611 C621 C611 120.0(3)
C631 C621 C611 116.4(3)
C621 C631 C641 128.8(3)
C621 C631 H63A 115.6
C641 C631 H63A 115.6
N621 C641 C631 124.1(3)
N621 C641 C651 121.2(3)
C631 C641 C651 114.7(3)
C641 C651 H65A 109.5
C641 C651 H65B 109.5
H65A C651 H65B 109.5
C641 C651 H65C 109.5
H65A C651 H65C 109.5
H65B C651 H65C 109.5
C662 C612 C622 121.4(3)
C662 C612 N611 121.3(3)
C622 C612 N611 117.3(3)
C632 C622 C612 117.3(3)
C632 C622 C672 119.9(3)
C612 C622 C672 122.7(3)
C642 C632 C622 121.5(4)
C642 C632 H63B 119.3
C622 C632 H63B 119.3
C632 C642 C652 120.9(3)
C632 C642 H64A 119.6
C652 C642 H64A 119.6
C642 C652 C662 120.3(4)
C642 C652 H65D 119.9
C662 C652 H65D 119.9
C612 C662 C652 118.6(3)
C612 C662 C702 122.7(3)
C652 C662 C702 118.6(3)
C622 C672 C682 112.1(3)
C622 C672 C692 113.6(3)
C682 C672 C692 108.2(3)
C622 C672 H67A 107.6
C682 C672 H67A 107.6
C692 C672 H67A 107.6
C672 C682 H68A 109.5
C672 C682 H68B 109.5
H68A C682 H68B 109.5
C672 C682 H68C 109.5
H68A C682 H68C 109.5
H68B C682 H68C 109.5
C672 C692 H69A 109.5
C672 C692 H69B 109.5
H69A C692 H69B 109.5
C672 C692 H69C 109.5
H69A C692 H69C 109.5
H69B C692 H69C 109.5
C662 C702 C712 112.1(3)
C662 C702 C722 111.8(3)
C712 C702 C722 109.2(3)
C662 C702 H70A 107.8
C712 C702 H70A 107.8
C722 C702 H70A 107.8
C702 C712 H71A 109.5
C702 C712 H71B 109.5
H71A C712 H71B 109.5
C702 C712 H71C 109.5
H71A C712 H71C 109.5
H71B C712 H71C 109.5
C702 C722 H72B 109.5
C702 C722 H72C 109.5
H72B C722 H72C 109.5
C702 C722 H72D 109.5
H72B C722 H72D 109.5
H72C C722 H72D 109.5
C663 C613 C623 122.0(3)
C663 C613 N621 117.8(3)
C623 C613 N621 120.2(3)
C633 C623 C613 117.0(3)
C633 C623 C673 119.8(3)
C613 C623 C673 123.2(3)
C643 C633 C623 122.1(4)
C643 C633 H63C 119.0
C623 C633 H63C 119.0
C633 C643 C653 120.0(3)
C633 C643 H64B 120.0
C653 C643 H64B 120.0
C643 C653 C663 120.8(4)
C643 C653 H65E 119.6
C663 C653 H65E 119.6
C653 C663 C613 118.0(3)
C653 C663 C703 120.1(3)
C613 C663 C703 121.9(3)
C623 C673 C683 111.3(3)
C623 C673 C693 112.2(3)
C683 C673 C693 108.6(3)
C623 C673 H67B 108.2
C683 C673 H67B 108.2
C693 C673 H67B 108.2
C673 C683 H68D 109.5
C673 C683 H68E 109.5
H68D C683 H68E 109.5
C673 C683 H68F 109.5
H68D C683 H68F 109.5
H68E C683 H68F 109.5
C673 C693 H69D 109.5
C673 C693 H69E 109.5
H69D C693 H69E 109.5
C673 C693 H69F 109.5
H69D C693 H69F 109.5
H69E C693 H69F 109.5
C663 C703 C713 114.4(3)
C663 C703 C723 112.2(3)
C713 C703 C723 110.8(3)
C663 C703 H70B 106.3
C713 C703 H70B 106.3
C723 C703 H70B 106.3
C703 C713 H71D 109.5
C703 C713 H71E 109.5
H71D C713 H71E 109.5
C703 C713 H71F 109.5
H71D C713 H71F 109.5
H71E C713 H71F 109.5
C703 C723 H72E 109.5
C703 C723 H72F 109.5
H72E C723 H72F 109.5
C703 C723 H72G 109.5
H72E C723 H72G 109.5
H72F C723 H72G 109.5
C27 C17 H17A 109.5
C27 C17 H17B 109.5
H17A C17 H17B 109.5
C27 C17 H17C 109.5
H17A C17 H17C 109.5
H17B C17 H17C 109.5
C17 C27 C37 115.2(4)
C17 C27 H27C 108.5
C37 C27 H27C 108.5
C17 C27 H27D 108.5
C37 C27 H27D 108.5
H27C C27 H27D 107.5
C47 C37 C27 112.7(4)
C47 C37 H37A 109.1
C27 C37 H37A 109.1
C47 C37 H37B 109.1
C27 C37 H37B 109.1
H37A C37 H37B 107.8
C37 C47 C57 114.3(4)
C37 C47 H47C 108.7
C57 C47 H47C 108.7
C37 C47 H47D 108.7
C57 C47 H47D 108.7
H47C C47 H47D 107.6
C47 C57 H57A 109.5
C47 C57 H57B 109.5
H57A C57 H57B 109.5
C47 C57 H57C 109.5
H57A C57 H57C 109.5
H57B C57 H57C 109.5
C28 C18 H18A 109.5
C28 C18 H18B 109.5
H18A C18 H18B 109.5
C28 C18 H18C 109.5
H18A C18 H18C 109.5
H18B C18 H18C 109.5
C18 C28 C38 97.3(8)
C18 C28 H28G 112.3
C38 C28 H28G 112.3
C18 C28 H28H 112.3
C38 C28 H28H 112.3
H28G C28 H28H 109.9
C48 C38 C28 118.7(10)
C48 C38 H38A 107.6
C28 C38 H38A 107.6
C48 C38 H38B 107.6
C28 C38 H38B 107.6
H38A C38 H38B 107.1
C38 C48 C58 115.5(11)
C38 C48 H48G 108.4
C58 C48 H48G 108.4
C38 C48 H48H 108.4
C58 C48 H48H 108.4
H48G C48 H48H 107.5
C48 C58 H58A 109.5
C48 C58 H58B 109.5
H58A C58 H58B 109.5
C48 C58 H58C 109.5
H58A C58 H58C 109.5
H58B C58 H58C 109.5
C28' C18' H18D 109.5
C28' C18' H18E 109.5
H18D C18' H18E 109.5
C28' C18' H18F 109.5
H18D C18' H18F 109.5
H18E C18' H18F 109.5
C18' C28' C38' 105.3(10)
C18' C28' H28I 110.7
C38' C28' H28I 110.7
C18' C28' H28J 110.7
C38' C28' H28J 110.7
H28I C28' H28J 108.8
C48' C38' C28' 102.5(10)
C48' C38' H38C 111.3
C28' C38' H38C 111.3
C48' C38' H38D 111.3
C28' C38' H38D 111.3
H38C C38' H38D 109.2
C38' C48' C58' 109.9(11)
C38' C48' H48I 109.7
C58' C48' H48I 109.7
C38' C48' H48J 109.7
C58' C48' H48J 109.7
H48I C48' H48J 108.2
C48' C58' H58D 109.5
C48' C58' H58E 109.5
H58D C58' H58E 109.5
C48' C58' H58F 109.5
H58D C58' H58F 109.5
H58E C58' H58F 109.5

loop_
_geom_bond_atom_site_label_1
_geom_bond_atom_site_label_2
_geom_bond_distance
Fe1 N5 2.000(3)
Fe1 N4 2.031(3)
Fe1 N3 2.040(2)
Fe1 Fe2 2.7816(8)
Fe1 H1 1.69(3)
Fe2 N5 2.016(3)
Fe2 N2 2.024(3)
Fe2 N1 2.043(3)
Fe2 H1 1.67(3)
N1 C21 1.316(4)
N1 C12 1.440(4)
N2 C41 1.332(4)
N2 C13 1.449(4)
N3 C221 1.331(4)
N3 C212 1.448(4)
N4 C241 1.326(4)
N4 C213 1.446(4)
N5 C15 1.258(4)
C15 C25 1.505(5)
C15 H15A 0.9500
C25 C55 1.524(5)
C25 C35 1.530(5)
C25 C45 1.535(5)
C35 H35A 0.9800
C35 H35B 0.9800
C35 H35C 0.9800
C45 H45A 0.9800
C45 H45B 0.9800
C45 H45C 0.9800
C55 H55A 0.9800
C55 H55B 0.9800
C55 H55C 0.9800
C11 C21 1.524(5)
C11 H11A 0.9800
C11 H11B 0.9800
C11 H11C 0.9800
C21 C31 1.401(5)
C31 C41 1.397(4)
C31 H31A 0.9500
C41 C51 1.519(5)
C51 H51A 0.9800
C51 H51B 0.9800
C51 H51C 0.9800
C12 C22 1.401(5)
C12 C62 1.413(5)
C22 C32 1.396(5)
C22 C72 1.532(5)
C32 C42 1.384(5)
C32 H32A 0.9500
C42 C52 1.372(5)
C42 H42A 0.9500
C52 C62 1.395(5)
C52 H52A 0.9500
C62 C102 1.518(5)
C72 C92 1.517(5)
C72 C82 1.538(5)
C72 H72A 1.0000
C82 H82A 0.9800
C82 H82B 0.9800
C82 H82C 0.9800
C92 H92A 0.9800
C92 H92B 0.9800
C92 H92C 0.9800
C102 C112 1.521(6)
C102 C122 1.559(6)
C102 H10A 1.0000
C112 H11D 0.9800
C112 H11E 0.9800
C112 H11F 0.9800
C122 H12A 0.9800
C122 H12B 0.9800
C122 H12C 0.9800
C11' H11J 0.9800
C11' H11K 0.9800
C11' H11L 0.9800
C12' H12G 0.9800
C12' H12H 0.9800
C12' H12I 0.9800
C13 C63 1.405(5)
C13 C23 1.419(5)
C23 C33 1.399(5)
C23 C73 1.511(5)
C33 C43 1.365(5)
C33 H33A 0.9500
C43 C53 1.379(5)
C43 H43A 0.9500
C53 C63 1.397(4)
C53 H53A 0.9500
C63 C103 1.517(5)
C73 C83 1.532(5)
C73 C93 1.546(5)
C73 H73A 1.0000
C83 H83A 0.9800
C83 H83B 0.9800
C83 H83C 0.9800
C93 H93A 0.9800
C93 H93B 0.9800
C93 H93C 0.9800
C103 C113 1.528(5)
C103 C123 1.533(5)
C103 H10B 1.0000
C113 H11G 0.9800
C113 H11H 0.9800
C113 H11I 0.9800
C123 H12D 0.9800
C123 H12E 0.9800
C123 H12F 0.9800
C211 C221 1.531(4)
C211 H21A 0.9800
C211 H21B 0.9800
C211 H21C 0.9800
C221 C231 1.381(4)
C231 C241 1.408(4)
C231 H23A 0.9500
C241 C251 1.512(4)
C251 H25A 0.9800
C251 H25B 0.9800
C251 H25C 0.9800
C212 C262 1.394(5)
C212 C222 1.412(4)
C222 C232 1.389(5)
C222 C272 1.519(5)
C232 C242 1.380(5)
C232 H23B 0.9500
C242 C252 1.380(5)
C242 H24A 0.9500
C252 C262 1.401(4)
C252 H25D 0.9500
C262 C302 1.508(4)
C272 C282 1.517(5)
C272 C292 1.533(5)
C272 H27A 1.0000
C282 H28A 0.9800
C282 H28B 0.9800
C282 H28C 0.9800
C292 H29A 0.9800
C292 H29B 0.9800
C292 H29C 0.9800
C302 C322 1.527(5)
C302 C312 1.531(5)
C302 H30A 1.0000
C312 H31B 0.9800
C312 H31C 0.9800
C312 H31D 0.9800
C322 H32B 0.9800
C322 H32C 0.9800
C322 H32D 0.9800
C213 C223 1.396(5)
C213 C263 1.401(5)
C223 C233 1.407(4)
C223 C273 1.515(5)
C233 C243 1.375(5)
C233 H23C 0.9500
C243 C253 1.380(6)
C243 H24B 0.9500
C253 C263 1.412(5)
C253 H25E 0.9500
C263 C303 1.497(5)
C273 C283 1.525(5)
C273 C293 1.540(5)
C273 H27B 1.0000
C283 H28D 0.9800
C283 H28E 0.9800
C283 H28F 0.9800
C293 H29D 0.9800
C293 H29E 0.9800
C293 H29F 0.9800
C303 C313 1.519(5)
C303 C323 1.521(6)
C303 H30B 1.0000
C313 H31E 0.9800
C313 H31F 0.9800
C313 H31G 0.9800
C323 H32E 0.9800
C323 H32F 0.9800
C323 H32G 0.9800
Fe3 N16 2.009(3)
Fe3 N421 2.033(3)
Fe3 N411 2.041(3)
Fe3 Fe4 2.7739(7)
Fe3 H2 1.76(4)
Fe4 N16 1.991(3)
Fe4 N611 2.040(3)
Fe4 N621 2.041(3)
Fe4 H2 1.62(3)
N411 C421 1.333(4)
N411 C412 1.443(4)
N421 C441 1.323(4)
N421 C413 1.435(4)
N611 C621 1.337(4)
N611 C612 1.443(4)
N621 C641 1.330(4)
N621 C613 1.450(4)
N16 C16 1.268(4)
C16 C26 1.509(5)
C16 H16A 0.9500
C26 C46 1.506(5)
C26 C56 1.533(5)
C26 C36 1.548(5)
C36 H36A 0.9800
C36 H36B 0.9800
C36 H36C 0.9800
C46 H46A 0.9800
C46 H46B 0.9800
C46 H46C 0.9800
C56 H56A 0.9800
C56 H56B 0.9800
C56 H56C 0.9800
C411 C421 1.520(5)
C411 H41A 0.9800
C411 H41B 0.9800
C411 H41C 0.9800
C421 C431 1.387(5)
C431 C441 1.412(5)
C431 H43B 0.9500
C441 C451 1.509(5)
C451 H45D 0.9800
C451 H45E 0.9800
C451 H45F 0.9800
C412 C462 1.399(4)
C412 C422 1.415(4)
C422 C432 1.387(5)
C422 C472 1.513(5)
C432 C442 1.393(5)
C432 H43C 0.9500
C442 C452 1.373(5)
C442 H44A 0.9500
C452 C462 1.382(5)
C452 H45G 0.9500
C462 C502 1.526(4)
C472 C492 1.531(5)
C472 C482 1.531(5)
C472 H47A 1.0000
C482 H48A 0.9800
C482 H48B 0.9800
C482 H48C 0.9800
C492 H49A 0.9800
C492 H49B 0.9800
C492 H49C 0.9800
C502 C522 1.527(5)
C502 C512 1.530(5)
C502 H50A 1.0000
C512 H51D 0.9800
C512 H51E 0.9800
C512 H51F 0.9800
C522 H52B 0.9800
C522 H52C 0.9800
C522 H52D 0.9800
C413 C463 1.403(5)
C413 C423 1.418(5)
C423 C433 1.389(5)
C423 C473 1.516(5)
C433 C443 1.378(5)
C433 H43D 0.9500
C443 C453 1.384(5)
C443 H44B 0.9500
C453 C463 1.388(5)
C453 H45H 0.9500
C463 C503 1.526(5)
C473 C493 1.526(5)
C473 C483 1.536(5)
C473 H47B 1.0000
C483 H48D 0.9800
C483 H48E 0.9800
C483 H48F 0.9800
C493 H49D 0.9800
C493 H49E 0.9800
C493 H49F 0.9800
C503 C513 1.531(6)
C503 C523 1.531(6)
C503 H50B 1.0000
C513 H51G 0.9800
C513 H51H 0.9800
C513 H51I 0.9800
C523 H52E 0.9800
C523 H52F 0.9800
C523 H52G 0.9800
C611 C621 1.519(4)
C611 H61A 0.9800
C611 H61B 0.9800
C611 H61C 0.9800
C621 C631 1.394(4)
C631 C641 1.401(4)
C631 H63A 0.9500
C641 C651 1.516(5)
C651 H65A 0.9800
C651 H65B 0.9800
C651 H65C 0.9800
C612 C662 1.392(5)
C612 C622 1.413(5)
C622 C632 1.401(5)
C622 C672 1.508(5)
C632 C642 1.367(5)
C632 H63B 0.9500
C642 C652 1.371(6)
C642 H64A 0.9500
C652 C662 1.406(5)
C652 H65D 0.9500
C662 C702 1.507(5)
C672 C682 1.526(5)
C672 C692 1.536(5)
C672 H67A 1.0000
C682 H68A 0.9800
C682 H68B 0.9800
C682 H68C 0.9800
C692 H69A 0.9800
C692 H69B 0.9800
C692 H69C 0.9800
C702 C712 1.530(5)
C702 C722 1.545(5)
C702 H70A 1.0000
C712 H71A 0.9800
C712 H71B 0.9800
C712 H71C 0.9800
C722 H72B 0.9800
C722 H72C 0.9800
C722 H72D 0.9800
C613 C663 1.400(5)
C613 C623 1.404(5)
C623 C633 1.398(5)
C623 C673 1.503(5)
C633 C643 1.367(5)
C633 H63C 0.9500
C643 C653 1.385(5)
C643 H64B 0.9500
C653 C663 1.395(5)
C653 H65E 0.9500
C663 C703 1.511(5)
C673 C683 1.538(5)
C673 C693 1.540(5)
C673 H67B 1.0000
C683 H68D 0.9800
C683 H68E 0.9800
C683 H68F 0.9800
C693 H69D 0.9800
C693 H69E 0.9800
C693 H69F 0.9800
C703 C713 1.515(5)
C703 C723 1.544(5)
C703 H70B 1.0000
C713 H71D 0.9800
C713 H71E 0.9800
C713 H71F 0.9800
C723 H72E 0.9800
C723 H72F 0.9800
C723 H72G 0.9800
C17 C27 1.506(7)
C17 H17A 0.9800
C17 H17B 0.9800
C17 H17C 0.9800
C27 C37 1.516(6)
C27 H27C 0.9900
C27 H27D 0.9900
C37 C47 1.495(6)
C37 H37A 0.9900
C37 H37B 0.9900
C47 C57 1.507(7)
C47 H47C 0.9900
C47 H47D 0.9900
C57 H57A 0.9800
C57 H57B 0.9800
C57 H57C 0.9800
C18 C28 1.516(8)
C18 H18A 0.9800
C18 H18B 0.9800
C18 H18C 0.9800
C28 C38 1.554(8)
C28 H28G 0.9900
C28 H28H 0.9900
C38 C48 1.457(8)
C38 H38A 0.9900
C38 H38B 0.9900
C48 C58 1.482(8)
C48 H48G 0.9900
C48 H48H 0.9900
C58 H58A 0.9800
C58 H58B 0.9800
C58 H58C 0.9800
C18' C28' 1.471(8)
C18' H18D 0.9800
C18' H18E 0.9800
C18' H18F 0.9800
C28' C38' 1.543(8)
C28' H28I 0.9900
C28' H28J 0.9900
C38' C48' 1.495(8)
C38' H38C 0.9900
C38' H38D 0.9900
C48' C58' 1.503(8)
C48' H48I 0.9900
C48' H48J 0.9900
C58' H58D 0.9800
C58' H58E 0.9800
C58' H58F 0.9800

loop_
_geom_torsion_atom_site_label_1
_geom_torsion_atom_site_label_2
_geom_torsion_atom_site_label_3
_geom_torsion_atom_site_label_4
_geom_torsion
N4 Fe1 Fe2 N5 -137.37(14)
N3 Fe1 Fe2 N5 91.03(14)
N5 Fe1 Fe2 N2 -148.89(14)
N4 Fe1 Fe2 N2 73.75(13)
N3 Fe1 Fe2 N2 -57.85(14)
N5 Fe1 Fe2 N1 67.78(15)
N4 Fe1 Fe2 N1 -69.59(14)
N3 Fe1 Fe2 N1 158.81(14)
N5 Fe2 N1 C21 170.3(3)
N2 Fe2 N1 C21 -25.8(3)
Fe1 Fe2 N1 C21 126.5(2)
N5 Fe2 N1 C12 -11.8(3)
N2 Fe2 N1 C12 152.1(2)
Fe1 Fe2 N1 C12 -55.6(3)
N5 Fe2 N2 C41 169.2(3)
N1 Fe2 N2 C41 30.9(3)
Fe1 Fe2 N2 C41 -123.4(2)
N5 Fe2 N2 C13 -18.5(4)
N1 Fe2 N2 C13 -156.8(3)
Fe1 Fe2 N2 C13 49.0(3)
N5 Fe1 N3 C221 165.3(2)
N4 Fe1 N3 C221 -31.8(2)
Fe2 Fe1 N3 C221 110.4(2)
N5 Fe1 N3 C212 -11.3(3)
N4 Fe1 N3 C212 151.6(2)
Fe2 Fe1 N3 C212 -66.3(2)
N5 Fe1 N4 C241 180.0(2)
N3 Fe1 N4 C241 27.9(3)
Fe2 Fe1 N4 C241 -118.0(2)
N5 Fe1 N4 C213 -7.9(4)
N3 Fe1 N4 C213 -160.0(2)
Fe2 Fe1 N4 C213 54.1(3)
N4 Fe1 N5 C15 -86.7(4)
N3 Fe1 N5 C15 61.3(4)
Fe2 Fe1 N5 C15 -176.6(4)
N4 Fe1 N5 Fe2 89.8(2)
N3 Fe1 N5 Fe2 -122.13(10)
N2 Fe2 N5 C15 -94.4(4)
N1 Fe2 N5 C15 41.8(3)
Fe1 Fe2 N5 C15 177.2(4)
N2 Fe2 N5 Fe1 88.4(3)
N1 Fe2 N5 Fe1 -135.46(10)
Fe1 N5 C15 C25 5.2(6)
Fe2 N5 C15 C25 -170.3(3)
N5 C15 C25 C55 14.7(5)
N5 C15 C25 C35 -105.7(4)
N5 C15 C25 C45 136.6(4)
C12 N1 C21 C31 -169.8(3)
Fe2 N1 C21 C31 8.2(5)
C12 N1 C21 C11 9.0(5)
Fe2 N1 C21 C11 -173.1(3)
N1 C21 C31 C41 16.4(6)
C11 C21 C31 C41 -162.4(4)
C13 N2 C41 C31 167.7(3)
Fe2 N2 C41 C31 -19.4(5)
C13 N2 C41 C51 -8.8(4)
Fe2 N2 C41 C51 164.0(2)
C21 C31 C41 N2 -10.0(6)
C21 C31 C41 C51 166.7(4)
C21 N1 C12 C22 86.8(4)
Fe2 N1 C12 C22 -91.3(3)
C21 N1 C12 C62 -95.0(4)
Fe2 N1 C12 C62 87.0(3)
C62 C12 C22 C32 -0.2(5)
N1 C12 C22 C32 178.0(3)
C62 C12 C22 C72 -179.6(3)
N1 C12 C22 C72 -1.4(5)
C12 C22 C32 C42 1.8(5)
C72 C22 C32 C42 -178.8(3)
C22 C32 C42 C52 -1.0(5)
C32 C42 C52 C62 -1.6(5)
C42 C52 C62 C12 3.1(5)
C42 C52 C62 C102 -176.4(3)
C22 C12 C62 C52 -2.2(5)
N1 C12 C62 C52 179.6(3)
C22 C12 C62 C102 177.3(3)
N1 C12 C62 C102 -0.9(5)
C32 C22 C72 C92 55.6(4)
C12 C22 C72 C92 -125.0(4)
C32 C22 C72 C82 -67.7(4)
C12 C22 C72 C82 111.7(4)
C52 C62 C102 C112 60.5(4)
C12 C62 C102 C112 -119.0(4)
C52 C62 C102 C122 -59.9(5)
C12 C62 C102 C122 120.5(4)
C41 N2 C13 C63 -92.6(4)
Fe2 N2 C13 C63 94.7(3)
C41 N2 C13 C23 85.3(4)
Fe2 N2 C13 C23 -87.4(3)
C63 C13 C23 C33 2.6(5)
N2 C13 C23 C33 -175.2(3)
C63 C13 C23 C73 -177.1(3)
N2 C13 C23 C73 5.1(5)
C13 C23 C33 C43 0.6(5)
C73 C23 C33 C43 -179.6(3)
C23 C33 C43 C53 -2.6(5)
C33 C43 C53 C63 1.4(5)
C43 C53 C63 C13 1.8(5)
C43 C53 C63 C103 -177.8(3)
C23 C13 C63 C53 -3.8(5)
N2 C13 C63 C53 174.1(3)
C23 C13 C63 C103 175.8(3)
N2 C13 C63 C103 -6.4(5)
C33 C23 C73 C83 -65.8(4)
C13 C23 C73 C83 113.9(4)
C33 C23 C73 C93 56.7(4)
C13 C23 C73 C93 -123.5(4)
C53 C63 C103 C113 24.9(4)
C13 C63 C103 C113 -154.7(3)
C53 C63 C103 C123 -98.9(4)
C13 C63 C103 C123 81.5(4)
C212 N3 C221 C231 -162.2(3)
Fe1 N3 C221 C231 21.0(4)
C212 N3 C221 C211 19.8(4)
Fe1 N3 C221 C211 -156.9(2)
N3 C221 C231 C241 5.9(6)
C211 C221 C231 C241 -176.1(3)
C213 N4 C241 C231 174.9(3)
Fe1 N4 C241 C231 -12.8(5)
C213 N4 C241 C251 -6.2(5)
Fe1 N4 C241 C251 166.1(2)
C221 C231 C241 N4 -10.8(6)
C221 C231 C241 C251 170.3(3)
C221 N3 C212 C262 -105.1(3)
Fe1 N3 C212 C262 71.6(3)
C221 N3 C212 C222 77.4(4)
Fe1 N3 C212 C222 -105.9(3)
C262 C212 C222 C232 1.9(5)
N3 C212 C222 C232 179.3(3)
C262 C212 C222 C272 -177.8(3)
N3 C212 C222 C272 -0.4(4)
C212 C222 C232 C242 0.5(5)
C272 C222 C232 C242 -179.8(3)
C222 C232 C242 C252 -1.4(5)
C232 C242 C252 C262 0.0(5)
C222 C212 C262 C252 -3.2(5)
N3 C212 C262 C252 179.3(3)
C222 C212 C262 C302 177.7(3)
N3 C212 C262 C302 0.3(5)
C242 C252 C262 C212 2.3(5)
C242 C252 C262 C302 -178.6(3)
C232 C222 C272 C282 80.3(4)
C212 C222 C272 C282 -100.1(4)
C232 C222 C272 C292 -41.5(4)
C212 C222 C272 C292 138.2(3)
C212 C262 C302 C322 104.6(4)
C252 C262 C302 C322 -74.4(4)
C212 C262 C302 C312 -131.6(3)
C252 C262 C302 C312 49.4(4)
C241 N4 C213 C223 86.5(4)
Fe1 N4 C213 C223 -85.8(3)
C241 N4 C213 C263 -93.8(4)
Fe1 N4 C213 C263 93.8(3)
C263 C213 C223 C233 0.5(5)
N4 C213 C223 C233 -179.8(3)
C263 C213 C223 C273 179.6(3)
N4 C213 C223 C273 -0.8(5)
C213 C223 C233 C243 1.5(5)
C273 C223 C233 C243 -177.6(3)
C223 C233 C243 C253 -1.9(6)
C233 C243 C253 C263 0.3(6)
C223 C213 C263 C253 -2.1(5)
N4 C213 C263 C253 178.3(3)
C223 C213 C263 C303 178.7(3)
N4 C213 C263 C303 -0.9(5)
C243 C253 C263 C213 1.7(5)
C243 C253 C263 C303 -179.1(3)
C213 C223 C273 C283 120.8(4)
C233 C223 C273 C283 -60.1(4)
C213 C223 C273 C293 -115.9(4)
C233 C223 C273 C293 63.2(4)
C213 C263 C303 C313 -143.5(4)
C253 C263 C303 C313 37.4(5)
C213 C263 C303 C323 91.1(4)
C253 C263 C303 C323 -88.0(4)
N421 Fe3 Fe4 N16 -143.99(15)
N411 Fe3 Fe4 N16 73.22(15)
N16 Fe3 Fe4 N611 85.70(15)
N421 Fe3 Fe4 N611 -58.29(15)
N411 Fe3 Fe4 N611 158.92(15)
N16 Fe3 Fe4 N621 -141.34(14)
N421 Fe3 Fe4 N621 74.66(14)
N411 Fe3 Fe4 N621 -68.12(14)
N16 Fe3 N411 C421 173.1(2)
N421 Fe3 N411 C421 -25.4(3)
Fe4 Fe3 N411 C421 126.8(2)
N16 Fe3 N411 C412 -10.8(3)
N421 Fe3 N411 C412 150.7(2)
Fe4 Fe3 N411 C412 -57.1(3)
N16 Fe3 N421 C441 164.7(3)
N411 Fe3 N421 C441 26.1(3)
Fe4 Fe3 N421 C441 -127.2(2)
N16 Fe3 N421 C413 -20.5(4)
N411 Fe3 N421 C413 -159.1(2)
Fe4 Fe3 N421 C413 47.6(3)
N16 Fe4 N611 C621 162.3(2)
N621 Fe4 N611 C621 -33.7(3)
Fe3 Fe4 N611 C621 109.2(2)
N16 Fe4 N611 C612 -13.4(3)
N621 Fe4 N611 C612 150.6(3)
Fe3 Fe4 N611 C612 -66.5(3)
N16 Fe4 N621 C641 -178.2(2)
N611 Fe4 N621 C641 30.5(3)
Fe3 Fe4 N621 C641 -117.1(2)
N16 Fe4 N621 C613 -5.8(4)
N611 Fe4 N621 C613 -157.1(3)
Fe3 Fe4 N621 C613 55.2(3)
N611 Fe4 N16 C16 53.6(4)
N621 Fe4 N16 C16 -94.2(4)
Fe3 Fe4 N16 C16 179.7(5)
N611 Fe4 N16 Fe3 -126.11(10)
N621 Fe4 N16 Fe3 86.1(2)
N421 Fe3 N16 C16 -87.2(4)
N411 Fe3 N16 C16 48.8(3)
Fe4 Fe3 N16 C16 -179.8(3)
N421 Fe3 N16 Fe4 92.7(2)
N411 Fe3 N16 Fe4 -131.44(10)
Fe4 N16 C16 C26 19.7(6)
Fe3 N16 C16 C26 -160.6(3)
N16 C16 C26 C46 9.9(5)
N16 C16 C26 C56 -112.1(4)
N16 C16 C26 C36 130.8(4)
C412 N411 C421 C431 -164.2(3)
Fe3 N411 C421 C431 12.1(5)
C412 N411 C421 C411 12.8(4)
Fe3 N411 C421 C411 -170.9(2)
N411 C421 C431 C441 12.1(6)
C411 C421 C431 C441 -165.0(4)
C413 N421 C441 C431 171.9(3)
Fe3 N421 C441 C431 -13.2(5)
C413 N421 C441 C451 -3.5(5)
Fe3 N421 C441 C451 171.4(3)
C421 C431 C441 N421 -11.6(6)
C421 C431 C441 C451 164.1(4)
C421 N411 C412 C462 -85.6(4)
Fe3 N411 C412 C462 98.2(3)
C421 N411 C412 C422 94.8(4)
Fe3 N411 C412 C422 -81.4(3)
C462 C412 C422 C432 4.4(5)
N411 C412 C422 C432 -176.0(3)
C462 C412 C422 C472 -176.1(3)
N411 C412 C422 C472 3.5(5)
C412 C422 C432 C442 -1.9(5)
C472 C422 C432 C442 178.7(3)
C422 C432 C442 C452 -0.8(5)
C432 C442 C452 C462 0.9(5)
C442 C452 C462 C412 1.6(5)
C442 C452 C462 C502 -176.5(3)
C422 C412 C462 C452 -4.3(5)
N411 C412 C462 C452 176.1(3)
C422 C412 C462 C502 173.8(3)
N411 C412 C462 C502 -5.8(5)
C432 C422 C472 C492 94.5(4)
C412 C422 C472 C492 -84.9(4)
C432 C422 C472 C482 -29.7(5)
C412 C422 C472 C482 150.9(3)
C452 C462 C502 C522 -43.3(4)
C412 C462 C502 C522 138.7(3)
C452 C462 C502 C512 80.1(4)
C412 C462 C502 C512 -98.0(4)
C441 N421 C413 C463 -86.6(4)
Fe3 N421 C413 C463 98.4(3)
C441 N421 C413 C423 94.9(4)
Fe3 N421 C413 C423 -80.1(3)
C463 C413 C423 C433 -2.0(5)
N421 C413 C423 C433 176.5(3)
C463 C413 C423 C473 174.1(3)
N421 C413 C423 C473 -7.4(5)
C413 C423 C433 C443 1.0(6)
C473 C423 C433 C443 -175.3(3)
C423 C433 C443 C453 0.5(6)
C433 C443 C453 C463 -1.1(6)
C443 C453 C463 C413 0.0(6)
C443 C453 C463 C503 177.9(4)
C423 C413 C463 C453 1.5(5)
N421 C413 C463 C453 -177.0(3)
C423 C413 C463 C503 -176.2(3)
N421 C413 C463 C503 5.3(5)
C433 C423 C473 C493 -49.1(4)
C413 C423 C473 C493 134.7(3)
C433 C423 C473 C483 73.5(4)
C413 C423 C473 C483 -102.6(4)
C453 C463 C503 C513 61.5(5)
C413 C463 C503 C513 -120.7(4)
C453 C463 C503 C523 -60.4(5)
C413 C463 C503 C523 117.4(4)
C612 N611 C621 C631 -163.3(3)
Fe4 N611 C621 C631 20.7(4)
C612 N611 C621 C611 18.9(4)
Fe4 N611 C621 C611 -157.1(2)
N611 C621 C631 C641 8.7(6)
C611 C621 C631 C641 -173.4(3)
C613 N621 C641 C631 173.2(3)
Fe4 N621 C641 C631 -14.1(4)
C613 N621 C641 C651 -6.6(5)
Fe4 N621 C641 C651 166.1(3)
C621 C631 C641 N621 -12.6(6)
C621 C631 C641 C651 167.2(3)
C621 N611 C612 C662 -95.5(4)
Fe4 N611 C612 C662 80.3(4)
C621 N611 C612 C622 82.8(4)
Fe4 N611 C612 C622 -101.4(3)
C662 C612 C622 C632 1.7(5)
N611 C612 C622 C632 -176.6(3)
C662 C612 C622 C672 -179.9(3)
N611 C612 C622 C672 1.8(5)
C612 C622 C632 C642 -0.2(5)
C672 C622 C632 C642 -178.7(3)
C622 C632 C642 C652 -1.7(6)
C632 C642 C652 C662 2.2(6)
C622 C612 C662 C652 -1.2(5)
N611 C612 C662 C652 177.0(3)
C622 C612 C662 C702 -179.3(3)
N611 C612 C662 C702 -1.1(5)
C642 C652 C662 C612 -0.7(5)
C642 C652 C662 C702 177.5(3)
C632 C622 C672 C682 87.5(4)
C612 C622 C672 C682 -90.9(4)
C632 C622 C672 C692 -35.5(5)
C612 C622 C672 C692 146.1(3)
C612 C662 C702 C712 -116.9(4)
C652 C662 C702 C712 65.0(4)
C612 C662 C702 C722 120.0(4)
C652 C662 C702 C722 -58.0(5)
C641 N621 C613 C663 -93.7(4)
Fe4 N621 C613 C663 93.7(3)
C641 N621 C613 C623 85.4(4)
Fe4 N621 C613 C623 -87.3(3)
C663 C613 C623 C633 1.7(5)
N621 C613 C623 C633 -177.3(3)
C663 C613 C623 C673 -179.5(3)
N621 C613 C623 C673 1.5(5)
C613 C623 C633 C643 0.8(5)
C673 C623 C633 C643 -178.1(3)
C623 C633 C643 C653 -1.9(6)
C633 C643 C653 C663 0.5(6)
C643 C653 C663 C613 1.9(5)
C643 C653 C663 C703 -178.7(3)
C623 C613 C663 C653 -3.0(5)
N621 C613 C663 C653 176.0(3)
C623 C613 C663 C703 177.6(3)
N621 C613 C663 C703 -3.4(5)
C633 C623 C673 C683 -64.4(4)
C613 C623 C673 C683 116.8(3)
C633 C623 C673 C693 57.5(4)
C613 C623 C673 C693 -121.3(4)
C653 C663 C703 C713 39.6(5)
C613 C663 C703 C713 -141.0(3)
C653 C663 C703 C723 -87.7(4)
C613 C663 C703 C723 91.7(4)
C17 C27 C37 C47 179.0(4)
C27 C37 C47 C57 178.9(4)
C18 C28 C38 C48 -158.4(15)
C28 C38 C48 C58 -175.2(14)
C18' C28' C38' C48' 167.4(14)
C28' C38' C48' C58' 177.3(15)
